data_7250847
loop_
_publ_author_name
'Spinu, Cristian Andrei'
'Novitchi, Ghenadie'
'Hillebrand, Mihaela'
'Mocanu, Teodora'
'Ionita, Gabriela'
'Hanganu, Anamaria'
'Tecuceanu, Victori\,ta'
'Andruh, Marius'

_publ_section_title
;
 Design of a new nitronyl-nitroxide biradical and its complexes:
 synthesis, crystal structures and magnetic properties
;
_journal_issue 39
_journal_name_full CrystEngComm
_journal_page_first 6462
_journal_page_last 6472
_journal_paper_doi 10.1039/D5CE00795J
_journal_volume 27
_journal_year 2025
_chemical_formula_moiety 'C49 H38 F24 N6 Ni2 O18, 2(C6 H16 N), C H Cl2.59, 0.411(Cl)'
_chemical_formula_sum 'C62 H71 Cl3 F24 N8 Ni2 O18'
_chemical_formula_weight 1896.03
_space_group_crystal_system monoclinic
_space_group_IT_number 14
_space_group_name_Hall '-P 2ybc'
_space_group_name_H-M_alt 'P 1 21/c 1'
_atom_sites_solution_hydrogens geom
_atom_sites_solution_primary dual
_audit_creation_date 2025-08-04
_audit_creation_method
;
Olex2 1.5-ac6-016
(compiled 2024.01.13 svn.r2f8d729c for Rigaku Oxford Diffraction, GUI svn.r6897)
;
_audit_update_record
;
2025-08-04 deposited with the CCDC.	2025-09-09 downloaded from the CCDC.
;
_cell_angle_alpha 90
_cell_angle_beta 95.976(5)
_cell_angle_gamma 90
_cell_formula_units_Z 4
_cell_length_a 12.6913(9)
_cell_length_b 34.9180(19)
_cell_length_c 18.9060(8)
_cell_measurement_reflns_used 7631
_cell_measurement_temperature 293(2)
_cell_measurement_theta_max 31.1050
_cell_measurement_theta_min 2.1360
_cell_volume 8332.8(8)
_computing_molecular_graphics 'Olex2 1.5-ac6-016 (Dolomanov et al., 2009)'
_computing_publication_material 'Olex2 1.5-ac6-016 (Dolomanov et al., 2009)'
_computing_structure_refinement 'SHELXL 2019/3 (Sheldrick, 2015)'
_computing_structure_solution 'SHELXT  (Sheldrick, 2015)'
_diffrn_ambient_temperature 293(2)
_diffrn_detector 'Hybrid Pixel Array Detector'
_diffrn_detector_type HyPix
_diffrn_measured_fraction_theta_full 0.991
_diffrn_measured_fraction_theta_max 0.991
_diffrn_measurement_details
;
List of Runs (angles in degrees, time in seconds):

  # Type    Start    End  Width  t~exp~   \w     \q     \k     \f   Frames
#--------------------------------------------------------------------------
  1  \w    -76.00   6.00   0.50  200.00    --   -4.89 -37.00 120.00  164
  2  \w    -18.00  49.50   0.50  200.00    --   -4.89  57.00 -90.00  135
;
_diffrn_measurement_device 'four-circle diffractometer'
_diffrn_orient_matrix_type 'CrysAlisPro convention (1999,Acta A55,543-557)'
_diffrn_orient_matrix_UB_11 0.0025446000
_diffrn_orient_matrix_UB_12 0.0202844000
_diffrn_orient_matrix_UB_13 -0.0002426000
_diffrn_orient_matrix_UB_21 -0.0526762000
_diffrn_orient_matrix_UB_22 0.0007777000
_diffrn_orient_matrix_UB_23 -0.0167140000
_diffrn_orient_matrix_UB_31 -0.0194849000
_diffrn_orient_matrix_UB_32 0.0005604000
_diffrn_orient_matrix_UB_33 0.0338089000
_diffrn_radiation_monochromator mirror
_diffrn_radiation_probe x-ray
_diffrn_radiation_type MoK\a
_diffrn_radiation_wavelength 0.71073
_diffrn_reflns_av_R_equivalents 0.0630
_diffrn_reflns_av_unetI/netI 0.0801
_diffrn_reflns_Laue_measured_fraction_full 0.991
_diffrn_reflns_Laue_measured_fraction_max 0.991
_diffrn_reflns_limit_h_max 15
_diffrn_reflns_limit_h_min -15
_diffrn_reflns_limit_k_max 41
_diffrn_reflns_limit_k_min -39
_diffrn_reflns_limit_l_max 22
_diffrn_reflns_limit_l_min -22
_diffrn_reflns_number 37357
_diffrn_reflns_point_group_measured_fraction_full 0.991
_diffrn_reflns_point_group_measured_fraction_max 0.991
_diffrn_reflns_theta_full 25.000
_diffrn_reflns_theta_max 25.000
_diffrn_reflns_theta_min 1.937
_diffrn_source_type 'PhotonJet (Mo) X-ray Source'
_exptl_absorpt_coefficient_mu 0.668
_exptl_absorpt_correction_T_max 1.000
_exptl_absorpt_correction_T_min 0.556
_exptl_absorpt_correction_type gaussian
_exptl_absorpt_process_details
;
CrysAlisPro 1.171.42.76a (Rigaku Oxford Diffraction, 2022)
Numerical absorption correction based on gaussian integration over
a multifaceted crystal model
Empirical absorption correction using spherical harmonics,
implemented in SCALE3 ABSPACK scaling algorithm.
;
_exptl_crystal_colour violet
_exptl_crystal_colour_primary violet
_exptl_crystal_density_diffrn 1.511
_exptl_crystal_description plate
_exptl_crystal_F_000 3864
_exptl_crystal_size_max 0.384
_exptl_crystal_size_mid 0.098
_exptl_crystal_size_min 0.096
_refine_diff_density_max 0.892
_refine_diff_density_min -0.646
_refine_diff_density_rms 0.054
_refine_ls_extinction_method none
_refine_ls_goodness_of_fit_ref 1.020
_refine_ls_hydrogen_treatment constr
_refine_ls_matrix_type full
_refine_ls_number_parameters 1323
_refine_ls_number_reflns 14552
_refine_ls_number_restraints 330
_refine_ls_restrained_S_all 1.020
_refine_ls_R_factor_all 0.1423
_refine_ls_R_factor_gt 0.0716
_refine_ls_shift/su_max 0.003
_refine_ls_shift/su_mean 0.000
_refine_ls_structure_factor_coef Fsqd
_refine_ls_weighting_details 'w=1/[\s^2^(Fo^2^)+(0.1206P)^2^+0.6969P] where P=(Fo^2^+2Fc^2^)/3'
_refine_ls_weighting_scheme calc
_refine_ls_wR_factor_gt 0.1893
_refine_ls_wR_factor_ref 0.2311
_reflns_Friedel_coverage 0.000
_reflns_number_gt 7359
_reflns_number_total 14552
_reflns_threshold_expression 'I > 2\s(I)'
_cod_data_source_file d5ce00795j2.cif
_cod_data_source_block cs385
_cod_depositor_comments 'Adding full bibliography for 7250845--7250847.cif.'
_cod_database_code 7250847
_shelx_shelxl_version_number 2019/3
_chemical_oxdiff_formula 'C20 N4 O5 H10 Ni2 F12'
_shelx_space_group_comment
;
The symmetry employed for this shelxl refinement is uniquely defined
by the following loop, which should always be used as a source of
symmetry information in preference to the above space-group names.
They are only intended as comments.
;
_shelx_estimated_absorpt_t_max 0.939
_shelx_estimated_absorpt_t_min 0.784
_olex2_refinement_description
;
1. Restrained distances
 C56-C57
 1.456 with sigma of 0.002
 C33-C34
 1.456 with sigma of 0.002
 C58B-C59B
 1.456 with sigma of 0.002
 C59B-N8
 2.432 with sigma of 0.004
 C59A-N8
 2.432 with sigma of 0.004
 F10A-C39 \\sim F11A-C39 \\sim F12A-C39 \\sim F12B-C39 \\sim F11B-C39 \\sim
F10B-C39
 with sigma of 0.01
 N8-C58A \\sim N8-C58B \\sim N8-C60A \\sim N8-C60B
 with sigma of 0.01
 C58A-C59A \\sim C58B-C59B \\sim C60A-C61A \\sim C60B-C61B
 with sigma of 0.01
 F15A-C41 \\sim F14A-C41 \\sim F14B-C41 \\sim F15B-C41 \\sim F13A-C41
 with sigma of 0.01
 F7A-C36 \\sim F7B-C36 \\sim F8A-C36 \\sim F9B-C36 \\sim F8B-C36 \\sim F9A-C36
 with sigma of 0.01
 F1B-C31 \\sim F3B-C31 \\sim F2B-C31 \\sim F3A-C31 \\sim F2A-C31 \\sim F1A-C31
 with sigma of 0.01
 F17A-C44 \\sim F18A-C44 \\sim F16A-C44 \\sim F16B-C44 \\sim F18B-C44 \\sim
F17B-C44
 with sigma of 0.01
 F6B-C34 \\sim F4B-C34 \\sim F5B-C34 \\sim F5A-C34 \\sim F4A-C34 \\sim F6A-C34
 with sigma of 0.01
 F24B-C46 \\sim F22A-C46 \\sim F22B-C46 \\sim F23A-C46 \\sim F23B-C46 \\sim
F24A-C46
 with sigma of 0.01
2. Rigid bond restraints
 F10A, C39, F11A, C39, F11B, C39, F10B, C39, F12A, C39
 with sigma for 1-2 distances of 0.01 and sigma for 1-3 distances of 0.01
 F14A, C41
 with sigma for 1-2 distances of 0.01 and sigma for 1-3 distances of 0.01
 C58A, N8, C58A, N8, C58A, C59A, C60A, C61A, C58B, C59B
 with sigma for 1-2 distances of 0.01 and sigma for 1-3 distances of 0.01
 F7A, C36, F8B, C36, F9A, C36, F8A, C36, F9B, C36, F7B, C36
 with sigma for 1-2 distances of 0.01 and sigma for 1-3 distances of 0.01
 F3A, C31, F1B, C31, F2B, C31
 with sigma for 1-2 distances of 0.01 and sigma for 1-3 distances of 0.01
 C50, C51
 with sigma for 1-2 distances of 0.01 and sigma for 1-3 distances of 0.01
 F6A, C34, F5B, C34
 with sigma for 1-2 distances of 0.01 and sigma for 1-3 distances of 0.01
3. Uiso/Uaniso restraints and constraints
F10A \\sim F10B \\sim F11A \\sim F11B \\sim F12A \\sim F12B \\sim C39: within
1.7A with sigma of 0.04 and sigma for terminal atoms of 0.08 within 1.7A
F9B \\sim F8B \\sim F7A \\sim F7B \\sim F9A \\sim F8A \\sim C36: within 1.7A
with sigma of 0.04 and sigma for terminal atoms of 0.08 within 1.7A
C35 \\sim C36 \\sim C37: within 1.7A with sigma of 0.04 and sigma for terminal
atoms of 0.08 within 1.7A
C50 \\sim C51: within 1.7A with sigma of 0.04 and sigma for terminal atoms of
0.08 within 1.7A
C56 \\sim C57: within 1.7A with sigma of 0.04 and sigma for terminal atoms of
0.08 within 1.7A
Cl3A \\sim Cl2B \\sim Cl2A \\sim Cl1B \\sim Cl1A \\sim Cl3B: within 1.7A with
sigma of 0.04 and sigma for terminal atoms of 0.08 within 1.7A
4. Others
 Sof(F15A)=Sof(H8B)=Sof(H62A)=Sof(F24B)=Sof(F23B)=Sof(F22B)=Sof(F16B)=
 Sof(F18B)=Sof(F17B)=Sof(F4B)=Sof(F10A)=Sof(F12A)=Sof(F1A)=Sof(F3A)=Sof(F2A)=
 Sof(F5A)=Sof(F6A)=Sof(F15B)=Sof(F14B)=Sof(F11B)=Sof(F7A)=Sof(F8B)=Sof(F9A)=
 Sof(C58A)=Sof(H58A)=Sof(H58B)=Sof(C60A)=Sof(H60A)=Sof(H60B)=Sof(C59A)=
 Sof(H59A)=Sof(H59B)=Sof(H59C)=Sof(C61A)=Sof(H61D)=Sof(H61E)=Sof(H61F)=
 Sof(Cl2B)=Sof(Cl1B)=Sof(Cl3B)=1-FVAR(1)
 Sof(F18A)=Sof(F14A)=Sof(F17A)=Sof(F22A)=Sof(H8A)=Sof(F6B)=Sof(F1B)=Sof(F16A)=
 Sof(F24A)=Sof(F23A)=Sof(Cl1A)=Sof(Cl3A)=Sof(Cl2A)=Sof(H62)=Sof(F5B)=Sof(F3B)=
 Sof(F2B)=Sof(F11A)=Sof(F4A)=Sof(F13A)=Sof(F12B)=Sof(F10B)=Sof(F9B)=Sof(F8A)=
 Sof(F7B)=Sof(C61B)=Sof(H61A)=Sof(H61B)=Sof(H61C)=Sof(C58B)=Sof(H58C)=Sof(H58D)=
 Sof(C59B)=Sof(H59D)=Sof(H59E)=Sof(H59F)=Sof(C60B)=Sof(H60C)=Sof(H60D)=
 Sof(F13B)=FVAR(1)
5.a Ternary CH refined with riding coordinates:
 N7(H7), N8(H8B), N8(H8A), C62(H62), C62(H62A)
5.b Secondary CH2 refined with riding coordinates:
 C54(H54A,H54B), C52(H52A,H52B), C56(H56A,H56B), C50(H50A,H50B), C58A(H58A,
 H58B), C60A(H60A,H60B), C58B(H58C,H58D), C60B(H60C,H60D)
5.c Me refined with riding coordinates:
 C59B(H59D,H59E,H59F), C61A(H61D,H61E,H61F)
5.d Aromatic/amide H refined with riding coordinates:
 C9(H9), C22(H22), C11(H11), C18(H18), C42(H42), C32(H32), C47(H47), C37(H37)
5.e Idealised Me refined as rotating group:
 C26(H26A,H26B,H26C), C29(H29A,H29B,H29C), C25(H25A,H25B,H25C), C15(H15A,H15B,
 H15C), C28(H28A,H28B,H28C), C16(H16A,H16B,H16C), C2(H2A,H2B,H2C), C5(H5A,H5B,
 H5C), C55(H55A,H55B,H55C), C6(H6A,H6B,H6C), C3(H3A,H3B,H3C), C51(H51A,H51B,
 H51C), C57(H57A,H57B,H57C), C53(H53A,H53B,H53C), C61B(H61A,H61B,H61C),
 C59A(H59A,H59B,H59C)
;
_olex2_submission_special_instructions 'No special instructions were received'
_oxdiff_exptl_absorpt_empirical_details
;
Empirical correction (ABSPACK) includes:
- Absorption correction using spherical harmonics
- Frame scaling
;
_oxdiff_exptl_absorpt_empirical_full_max 1.546
_oxdiff_exptl_absorpt_empirical_full_min 0.555

loop_
_space_group_symop_operation_xyz
'x, y, z'
'-x, y+1/2, -z+1/2'
'-x, -y, -z'
'x, -y-1/2, z-1/2'

loop_
_atom_site_label
_atom_site_type_symbol
_atom_site_fract_x
_atom_site_fract_y
_atom_site_fract_z
_atom_site_U_iso_or_equiv
_atom_site_adp_type
_atom_site_occupancy
_atom_site_site_symmetry_order
_atom_site_calc_flag
_atom_site_refinement_flags_posn
_atom_site_refinement_flags_adp
_atom_site_refinement_flags_occupancy
_atom_site_disorder_assembly
_atom_site_disorder_group
Ni2 Ni 0.69848(6) 0.40507(2) 0.07576(3) 0.0735(2) Uani 1 1 d . . . . .
Ni1 Ni 0.84896(7) 0.67251(2) 0.41589(4) 0.0913(3) Uani 1 1 d . . . . .
O8 O 0.6228(3) 0.39406(9) 0.16322(16) 0.0741(9) Uani 1 1 d . . . . .
O9 O 0.5785(3) 0.44086(9) 0.03817(16) 0.0716(9) Uani 1 1 d . . . . .
O3 O 0.8812(3) 0.61672(9) 0.39806(17) 0.0727(9) Uani 1 1 d . . . . .
O16 O 0.7773(3) 0.45065(10) 0.12383(18) 0.0808(10) Uani 1 1 d . . . . .
O2 O 0.7707(3) 0.53048(11) 0.56334(18) 0.0917(11) Uani 1 1 d . . . . .
O18 O 0.6333(3) 0.35717(10) 0.02818(19) 0.0874(11) Uani 1 1 d . . . . .
O15 O 0.8259(4) 0.37146(11) 0.1078(2) 0.0912(11) Uani 1 1 d . . . . .
N5 N 0.4813(3) 0.43768(11) 0.05172(18) 0.0656(10) Uani 1 1 d . . . . .
N6 N 0.3396(4) 0.43841(12) 0.1081(2) 0.0736(11) Uani 1 1 d . . . . .
O1 O 0.7711(3) 0.65723(11) 0.4984(2) 0.0926(11) Uani 1 1 d . . . . .
N2 N 0.7790(3) 0.56680(12) 0.56632(19) 0.0700(11) Uani 1 1 d . . . . .
O17 O 0.7683(3) 0.41778(12) -0.0130(2) 0.0948(12) Uani 1 1 d . . . . .
O11 O 0.9876(3) 0.68002(11) 0.4757(2) 0.0956(12) Uani 1 1 d . . . . .
O10 O 0.2806(3) 0.43815(13) 0.15870(18) 0.0967(12) Uani 1 1 d . . . . .
N3 N 0.8190(5) 0.59407(13) 0.2537(2) 0.0839(13) Uani 1 1 d . . . . .
N1 N 0.7887(3) 0.62577(12) 0.5345(2) 0.0692(10) Uani 1 1 d . . . . .
O5 O 0.7651(4) 0.59973(14) 0.1973(2) 0.1171(15) Uani 1 1 d . . . . .
O4 O 0.9140(4) 0.59750(15) 0.2615(2) 0.1116(15) Uani 1 1 d . . . . .
C9 C 0.6553(4) 0.55552(14) 0.4217(2) 0.0667(12) Uani 1 1 d . . . . .
H9 H 0.621575 0.545684 0.459088 0.080 Uiso 1 1 calc R U . . .
C21 C 0.5108(4) 0.44648(14) 0.1833(2) 0.0637(12) Uani 1 1 d . . . . .
F15A F 1.019(4) 0.3429(10) 0.2037(9) 0.29(3) Uani 0.411(8) 1 d D . P A 2
C8 C 0.7412(4) 0.57975(13) 0.4366(2) 0.0615(11) Uani 1 1 d . . . . .
C23 C 0.4466(4) 0.43985(13) 0.1157(2) 0.0638(12) Uani 1 1 d . . . . .
N4 N 0.7586(5) 0.41500(18) 0.2896(3) 0.1000(16) Uani 1 1 d . . . . .
F18A F 1.0039(10) 0.4897(5) 0.2051(11) 0.151(9) Uani 0.589(8) 1 d D . P A 1
C19 C 0.6617(4) 0.43481(16) 0.2654(2) 0.0743(14) Uani 1 1 d . . . . .
C20 C 0.6002(4) 0.42326(14) 0.2017(2) 0.0681(13) Uani 1 1 d . . . . .
C10 C 0.6183(4) 0.54552(15) 0.3528(2) 0.0699(13) Uani 1 1 d . . . . .
C7 C 0.7706(4) 0.59093(13) 0.5105(2) 0.0612(11) Uani 1 1 d . . . . .
F21 F 0.5135(5) 0.30238(14) -0.0398(4) 0.182(2) Uani 1 1 d . . . . .
C13 C 0.8000(4) 0.59414(14) 0.3829(2) 0.0645(12) Uani 1 1 d . . . . .
C22 C 0.4842(4) 0.47684(15) 0.2241(2) 0.0691(13) Uani 1 1 d . . . . .
H22 H 0.423116 0.490673 0.209707 0.083 Uiso 1 1 calc R U . . .
F20 F 0.6308(5) 0.29149(16) -0.1084(3) 0.193(3) Uani 1 1 d . . . . .
C17 C 0.5454(4) 0.48761(15) 0.2862(2) 0.0695(13) Uani 1 1 d . . . . .
O7 O 0.7724(5) 0.38209(17) 0.2746(3) 0.146(2) Uani 1 1 d . . . . .
F19 F 0.6550(6) 0.27859(14) -0.0001(4) 0.193(3) Uani 1 1 d . . . . .
C11 C 0.6748(4) 0.55915(15) 0.2994(3) 0.0750(14) Uani 1 1 d . . . . .
H11 H 0.652877 0.552666 0.252460 0.090 Uiso 1 1 calc R U . . .
O14 O 0.7126(5) 0.66918(14) 0.3463(3) 0.1313(17) Uani 1 1 d . . . . .
O12 O 0.8045(5) 0.72651(14) 0.4395(3) 0.1272(17) Uani 1 1 d . . . . .
N7 N 0.9219(4) 0.41625(16) 0.6111(3) 0.0989(15) Uani 1 1 d . . . . .
H7 H 0.991671 0.404128 0.619588 0.119 Uiso 1 1 calc R U . . .
C24 C 0.3924(4) 0.43139(14) -0.0068(2) 0.0710(13) Uani 1 1 d . . . . .
C12 C 0.7624(4) 0.58197(14) 0.3137(2) 0.0685(13) Uani 1 1 d . . . . .
C18 C 0.6351(5) 0.46609(16) 0.3051(2) 0.0770(15) Uani 1 1 d . . . . .
H18 H 0.679030 0.472769 0.345692 0.092 Uiso 1 1 calc R U . . .
O13 O 0.9255(5) 0.69285(14) 0.3352(3) 0.1349(19) Uani 1 1 d . . . . .
C27 C 0.2951(4) 0.44420(16) 0.0316(2) 0.0765(14) Uani 1 1 d . . . . .
C43 C 0.8743(6) 0.45116(17) 0.1416(3) 0.0829(16) Uani 1 1 d . . . . .
C48 C 0.6601(6) 0.34386(18) -0.0284(4) 0.0954(18) Uani 1 1 d . . . . .
C40 C 0.9161(6) 0.38386(19) 0.1277(3) 0.0896(16) Uani 1 1 d . . . . .
C14 C 0.5184(5) 0.52144(18) 0.3335(3) 0.0853(16) Uani 1 1 d . . . . .
O6 O 0.8289(5) 0.43258(17) 0.3245(3) 0.159(2) Uani 1 1 d . . . . .
C49 C 0.6124(9) 0.3040(2) -0.0456(5) 0.125(3) Uani 1 1 d . . . . .
C4 C 0.7930(6) 0.58775(16) 0.6359(3) 0.0897(18) Uani 1 1 d . . . . .
C26 C 0.4114(5) 0.45653(19) -0.0700(3) 0.0946(18) Uani 1 1 d . . . . .
H26A H 0.350049 0.455859 -0.104299 0.142 Uiso 1 1 calc R U . . .
H26B H 0.471735 0.447193 -0.091406 0.142 Uiso 1 1 calc R U . . .
H26C H 0.424251 0.482386 -0.054157 0.142 Uiso 1 1 calc R U . . .
C30 C 1.0161(6) 0.7116(2) 0.5057(3) 0.106(2) Uani 1 1 d . . . . .
F14A F 1.0008(19) 0.3344(8) 0.0801(13) 0.237(14) Uani 0.589(8) 1 d D U P A 1
F17A F 0.9429(18) 0.5066(5) 0.1099(7) 0.208(9) Uani 0.589(8) 1 d D . P A 1
C41 C 1.0014(7) 0.3525(3) 0.1387(5) 0.121(2) Uani 1 1 d D U . . .
C29 C 0.2718(5) 0.48688(18) 0.0259(3) 0.1012(19) Uani 1 1 d . . . . .
H29A H 0.336129 0.501023 0.037546 0.152 Uiso 1 1 calc R U . . .
H29B H 0.221428 0.493643 0.058261 0.152 Uiso 1 1 calc R U . . .
H29C H 0.243164 0.492895 -0.021847 0.152 Uiso 1 1 calc R U . . .
C1 C 0.8264(5) 0.62684(16) 0.6124(3) 0.0850(16) Uani 1 1 d . . . . .
C42 C 0.9463(5) 0.4210(2) 0.1438(3) 0.0941(17) Uani 1 1 d . . . . .
H42 H 1.017638 0.426146 0.156615 0.113 Uiso 1 1 calc R U . . .
C25 C 0.3933(5) 0.38920(17) -0.0261(3) 0.0979(18) Uani 1 1 d . . . . .
H25A H 0.385144 0.374081 0.015386 0.147 Uiso 1 1 calc R U . . .
H25B H 0.459269 0.382948 -0.043919 0.147 Uiso 1 1 calc R U . . .
H25C H 0.335908 0.383905 -0.061987 0.147 Uiso 1 1 calc R U . . .
C44 C 0.9145(6) 0.4912(2) 0.1672(4) 0.113(2) Uani 1 1 d D . . . .
C32 C 0.9561(9) 0.7438(2) 0.5110(4) 0.124(3) Uani 1 1 d . . . . .
H32 H 0.987381 0.763976 0.537703 0.149 Uiso 1 1 calc R U . . .
F22A F 0.9390(14) 0.4104(15) -0.0965(15) 0.32(2) Uani 0.589(8) 1 d D . P A 1
C15 C 0.4343(6) 0.5474(2) 0.2952(4) 0.125(3) Uani 1 1 d . . . . .
H15A H 0.458366 0.556424 0.251721 0.188 Uiso 1 1 calc R U . . .
H15B H 0.421822 0.568782 0.325058 0.188 Uiso 1 1 calc R U . . .
H15C H 0.369693 0.533215 0.284683 0.188 Uiso 1 1 calc R U . . .
C45 C 0.7719(6) 0.3951(3) -0.0639(4) 0.114(2) Uani 1 1 d . . . . .
C28 C 0.1962(5) 0.4208(2) 0.0146(3) 0.106(2) Uani 1 1 d . . . . .
H28A H 0.172031 0.423292 -0.034992 0.159 Uiso 1 1 calc R U . . .
H28B H 0.142216 0.429709 0.042542 0.159 Uiso 1 1 calc R U . . .
H28C H 0.211342 0.394348 0.025454 0.159 Uiso 1 1 calc R U . . .
C54 C 0.9357(8) 0.4576(3) 0.6348(4) 0.137(3) Uani 1 1 d . . . . .
H54A H 0.867371 0.470251 0.628086 0.165 Uiso 1 1 calc R U . . .
H54B H 0.959270 0.458034 0.685311 0.165 Uiso 1 1 calc R U . . .
N8 N 0.6020(7) 0.31978(16) 0.2101(3) 0.129(2) Uani 1 1 d D U . . .
H8B H 0.628873 0.345812 0.204600 0.155 Uiso 0.411(8) 1 calc R U P A 2
H8A H 0.615344 0.347054 0.202635 0.155 Uiso 0.589(8) 1 calc R U P A 1
C16 C 0.4765(6) 0.5043(2) 0.4005(3) 0.128(3) Uani 1 1 d . . . . .
H16A H 0.411255 0.491043 0.387186 0.191 Uiso 1 1 calc R U . . .
H16B H 0.464524 0.524555 0.433098 0.191 Uiso 1 1 calc R U . . .
H16C H 0.527819 0.486754 0.422839 0.191 Uiso 1 1 calc R U . . .
C31 C 1.1329(9) 0.7096(3) 0.5415(5) 0.150(4) Uani 1 1 d D U . . .
C47 C 0.7238(7) 0.3599(2) -0.0745(4) 0.125(3) Uani 1 1 d . . . . .
H47 H 0.735372 0.346242 -0.115194 0.150 Uiso 1 1 calc R U . . .
F6B F 0.7833(11) 0.8049(4) 0.4342(9) 0.194(7) Uani 0.589(8) 1 d D . P A 1
C33 C 0.8563(9) 0.74919(18) 0.4812(4) 0.125(3) Uani 1 1 d D . . . .
C2 C 0.7905(8) 0.6616(2) 0.6468(3) 0.139(3) Uani 1 1 d . . . . .
H2A H 0.826819 0.683481 0.630368 0.209 Uiso 1 1 calc R U . . .
H2B H 0.805795 0.659366 0.697418 0.209 Uiso 1 1 calc R U . . .
H2C H 0.715598 0.664655 0.634955 0.209 Uiso 1 1 calc R U . . .
F1B F 1.151(2) 0.7339(9) 0.5922(17) 0.267(16) Uani 0.589(8) 1 d D U P A 1
C52 C 0.8868(7) 0.4115(2) 0.5349(4) 0.126(3) Uani 1 1 d . . . . .
H52A H 0.884181 0.384393 0.523952 0.151 Uiso 1 1 calc R U . . .
H52B H 0.939155 0.423069 0.507696 0.151 Uiso 1 1 calc R U . . .
C5 C 0.6758(7) 0.5897(2) 0.6608(4) 0.135(3) Uani 1 1 d . . . . .
H5A H 0.631281 0.605052 0.627894 0.202 Uiso 1 1 calc R U . . .
H5B H 0.678961 0.600854 0.707398 0.202 Uiso 1 1 calc R U . . .
H5C H 0.647067 0.564276 0.662060 0.202 Uiso 1 1 calc R U . . .
C38 C 0.7028(10) 0.6822(3) 0.2850(5) 0.152(4) Uani 1 1 d . . . . .
C55 C 1.0129(9) 0.4800(3) 0.5964(7) 0.177(4) Uani 1 1 d . . . . .
H55A H 0.982698 0.485018 0.548599 0.265 Uiso 1 1 calc R U . . .
H55B H 1.077109 0.465598 0.595398 0.265 Uiso 1 1 calc R U . . .
H55C H 1.028378 0.503883 0.620578 0.265 Uiso 1 1 calc R U . . .
F16A F 0.8421(13) 0.5132(6) 0.186(2) 0.257(16) Uani 0.589(8) 1 d D . P A 1
C56 C 0.5014(12) 0.3133(3) 0.1618(7) 0.183(5) Uani 1 1 d D U . . .
H56A H 0.513535 0.319338 0.113208 0.220 Uiso 1 1 calc R U . . .
H56B H 0.481341 0.286537 0.163513 0.220 Uiso 1 1 calc R U . . .
F24A F 0.829(5) 0.3909(11) -0.1765(16) 0.35(3) Uani 0.589(8) 1 d D . P A 1
C6 C 0.8539(9) 0.5660(2) 0.6923(3) 0.149(3) Uani 1 1 d . . . . .
H6A H 0.819887 0.541829 0.698366 0.224 Uiso 1 1 calc R U . . .
H6B H 0.857702 0.580178 0.735961 0.224 Uiso 1 1 calc R U . . .
H6C H 0.924227 0.561648 0.679523 0.224 Uiso 1 1 calc R U . . .
C50 C 0.8537(7) 0.3980(3) 0.6608(5) 0.147(3) Uani 1 1 d . U . . .
H50A H 0.783012 0.408816 0.653215 0.176 Uiso 1 1 calc R U . . .
H50B H 0.881987 0.403569 0.709367 0.176 Uiso 1 1 calc R U . . .
C3 C 0.9488(6) 0.6279(3) 0.6177(4) 0.158(4) Uani 1 1 d . . . . .
H3A H 0.975486 0.602416 0.612754 0.238 Uiso 1 1 calc R U . . .
H3B H 0.976171 0.638129 0.663048 0.238 Uiso 1 1 calc R U . . .
H3C H 0.970793 0.643816 0.580499 0.238 Uiso 1 1 calc R U . . .
F23A F 0.802(3) 0.4416(7) -0.1476(14) 0.248(14) Uani 0.589(8) 1 d D . P A 1
C35 C 0.8913(13) 0.7018(3) 0.2757(6) 0.161(4) Uani 1 1 d . U . . .
C51 C 0.8471(10) 0.3553(3) 0.6507(7) 0.219(6) Uani 1 1 d . U . . .
H51A H 0.844025 0.349432 0.600943 0.328 Uiso 1 1 calc R U . . .
H51B H 0.784614 0.345814 0.669301 0.328 Uiso 1 1 calc R U . . .
H51C H 0.908589 0.343499 0.675437 0.328 Uiso 1 1 calc R U . . .
C37 C 0.7831(16) 0.6975(4) 0.2488(6) 0.202(6) Uani 1 1 d . U . . .
H37 H 0.764089 0.705732 0.202501 0.242 Uiso 1 1 calc R U . . .
C57 C 0.4156(10) 0.3370(4) 0.1829(7) 0.222(7) Uani 1 1 d D U . . .
H57A H 0.367592 0.343080 0.141763 0.332 Uiso 1 1 calc R U . . .
H57B H 0.444316 0.360261 0.204088 0.332 Uiso 1 1 calc R U . . .
H57C H 0.378397 0.323366 0.216665 0.332 Uiso 1 1 calc R U . . .
C53 C 0.7786(8) 0.4291(3) 0.5108(5) 0.168(4) Uani 1 1 d . . . . .
H53A H 0.767619 0.429259 0.459835 0.252 Uiso 1 1 calc R U . . .
H53B H 0.776208 0.454880 0.528286 0.252 Uiso 1 1 calc R U . . .
H53C H 0.724052 0.414213 0.529298 0.252 Uiso 1 1 calc R U . . .
C46 C 0.8410(13) 0.4109(5) -0.1198(6) 0.173(5) Uani 1 1 d D . . . .
C34 C 0.7986(8) 0.7843(2) 0.4936(6) 0.169(4) Uani 1 1 d D U . . .
C39 C 0.5920(13) 0.6766(4) 0.2445(6) 0.214(5) Uani 1 1 d D U . . .
Cl1A Cl 0.5034(7) 0.6281(3) 0.5042(5) 0.182(3) Uani 0.589(8) 1 d . U P A 1
Cl3A Cl 0.4128(9) 0.6602(5) 0.3803(6) 0.331(7) Uani 0.589(8) 1 d . U P A 1
Cl2A Cl 0.5313(9) 0.7085(2) 0.4813(7) 0.248(5) Uani 0.589(8) 1 d . U P A 1
C62 C 0.5199(11) 0.6701(5) 0.4537(10) 0.237(8) Uani 1 1 d . . . . .
H62 H 0.585639 0.665568 0.432027 0.285 Uiso 0.589(8) 1 calc R U P A 1
H62A H 0.579854 0.666143 0.425781 0.285 Uiso 0.411(8) 1 calc R U P A 2
F24B F 0.886(3) 0.3837(8) -0.150(2) 0.201(14) Uani 0.411(8) 1 d D . P A 2
F23B F 0.778(3) 0.422(2) -0.173(2) 0.32(4) Uani 0.411(8) 1 d D . P A 2
F22B F 0.906(2) 0.4363(9) -0.0941(12) 0.208(16) Uani 0.411(8) 1 d D . P A 2
F16B F 0.885(2) 0.4975(7) 0.2298(9) 0.170(8) Uani 0.411(8) 1 d D . P A 2
F18B F 1.0149(9) 0.4945(9) 0.182(2) 0.205(19) Uani 0.411(8) 1 d D . P A 2
F17B F 0.888(3) 0.5199(5) 0.1276(15) 0.182(14) Uani 0.411(8) 1 d D . P A 2
F5B F 0.709(2) 0.7798(7) 0.523(2) 0.30(2) Uani 0.589(8) 1 d D U P A 1
F4B F 0.8517(18) 0.8136(6) 0.5237(16) 0.173(11) Uani 0.411(8) 1 d D . P A 2
F3B F 1.1645(16) 0.6754(4) 0.5593(13) 0.191(7) Uani 0.589(8) 1 d D . P A 1
F2B F 1.1862(18) 0.7224(8) 0.4919(12) 0.302(17) Uani 0.589(8) 1 d D U P A 1
F10A F 0.589(2) 0.6990(8) 0.1869(10) 0.275(9) Uani 0.411(8) 1 d D U P A 2
F11A F 0.5523(17) 0.6429(6) 0.2607(15) 0.254(7) Uani 0.589(8) 1 d D U P A 1
F12A F 0.530(5) 0.7068(14) 0.251(2) 0.232(9) Uani 0.411(8) 1 d D U P A 2
F1A F 1.129(4) 0.6895(14) 0.5987(19) 0.30(2) Uani 0.411(8) 1 d D . P A 2
F3A F 1.2006(18) 0.7031(11) 0.4970(12) 0.206(10) Uani 0.411(8) 1 d D U P A 2
F2A F 1.151(2) 0.7439(7) 0.566(2) 0.26(2) Uani 0.411(8) 1 d D . P A 2
F5A F 0.751(2) 0.7763(11) 0.5510(14) 0.201(13) Uani 0.411(8) 1 d D . P A 2
F6A F 0.707(2) 0.7908(9) 0.4539(16) 0.28(2) Uani 0.411(8) 1 d D U P A 2
F4A F 0.860(2) 0.8071(6) 0.5361(16) 0.291(19) Uani 0.589(8) 1 d D . P A 1
F13A F 1.0953(6) 0.3645(3) 0.1552(7) 0.115(3) Uani 0.589(8) 1 d D . P A 1
F15B F 1.083(3) 0.3590(14) 0.107(4) 0.41(4) Uani 0.411(8) 1 d D . P A 2
F14B F 0.969(2) 0.3204(5) 0.1127(18) 0.172(12) Uani 0.411(8) 1 d D . P A 2
F12B F 0.531(4) 0.7011(11) 0.2757(15) 0.280(13) Uani 0.589(8) 1 d D U P A 1
F11B F 0.535(4) 0.6510(12) 0.276(3) 0.30(2) Uani 0.411(8) 1 d D U P A 2
F10B F 0.5922(14) 0.6673(6) 0.1765(7) 0.282(8) Uani 0.589(8) 1 d D U P A 1
F7A F 0.935(3) 0.7567(5) 0.238(2) 0.353(15) Uani 0.411(8) 1 d D U P A 2
F8B F 0.945(4) 0.7047(13) 0.1651(14) 0.306(15) Uani 0.411(8) 1 d D U P A 2
F9B F 0.9150(18) 0.7435(6) 0.1799(9) 0.301(9) Uani 0.589(8) 1 d D U P A 1
C36 C 0.9635(13) 0.7207(3) 0.2288(6) 0.224(6) Uani 1 1 d D U . . .
F8A F 1.006(2) 0.6950(7) 0.1887(15) 0.281(11) Uani 0.589(8) 1 d D U P A 1
F7B F 1.033(2) 0.7435(8) 0.2647(10) 0.318(11) Uani 0.589(8) 1 d D U P A 1
F9A F 1.0627(15) 0.7082(10) 0.2433(15) 0.264(10) Uani 0.411(8) 1 d D U P A 2
C58A C 0.6595(18) 0.2916(6) 0.1677(15) 0.206(15) Uani 0.411(8) 1 d D U P A 2
H58A H 0.629639 0.266263 0.172108 0.247 Uiso 0.411(8) 1 calc R U P A 2
H58B H 0.650449 0.298751 0.117824 0.247 Uiso 0.411(8) 1 calc R U P A 2
C60A C 0.624(5) 0.3064(11) 0.2859(9) 0.170(16) Uani 0.411(8) 1 d D U P A 2
H60A H 0.590021 0.281839 0.291403 0.204 Uiso 0.411(8) 1 calc R U P A 2
H60B H 0.699392 0.303321 0.297983 0.204 Uiso 0.411(8) 1 calc R U P A 2
C61B C 0.546(3) 0.2819(6) 0.3094(15) 0.306(19) Uani 0.589(8) 1 d D . P A 1
H61A H 0.580888 0.261774 0.286153 0.459 Uiso 0.589(8) 1 calc R U P A 1
H61B H 0.471180 0.280426 0.296487 0.459 Uiso 0.589(8) 1 calc R U P A 1
H61C H 0.560981 0.279219 0.360000 0.459 Uiso 0.589(8) 1 calc R U P A 1
C59A C 0.7716(15) 0.2909(9) 0.193(2) 0.28(3) Uani 0.411(8) 1 d D U P A 2
H59A H 0.804533 0.269535 0.171757 0.427 Uiso 0.411(8) 1 calc R U P A 2
H59B H 0.780173 0.288382 0.243536 0.427 Uiso 0.411(8) 1 calc R U P A 2
H59C H 0.804139 0.314241 0.179343 0.427 Uiso 0.411(8) 1 calc R U P A 2
C58B C 0.7051(13) 0.3019(4) 0.1934(18) 0.206(12) Uani 0.589(8) 1 d D U P A 1
H58C H 0.727497 0.313431 0.150785 0.247 Uiso 0.589(8) 1 calc R U P A 1
H58D H 0.759642 0.306623 0.232295 0.247 Uiso 0.589(8) 1 calc R U P A 1
C59B C 0.6922(18) 0.2608(4) 0.1828(16) 0.291(17) Uani 0.589(8) 1 d D U P A 1
H59D H 0.758149 0.249818 0.172281 0.436 Uiso 0.589(8) 1 calc R U P A 1
H59E H 0.670988 0.249320 0.225253 0.436 Uiso 0.589(8) 1 calc R U P A 1
H59F H 0.638903 0.256116 0.143895 0.436 Uiso 0.589(8) 1 calc R U P A 1
C61A C 0.583(3) 0.3342(12) 0.333(2) 0.26(2) Uani 0.411(8) 1 d D U P A 2
H61D H 0.597104 0.325560 0.381624 0.394 Uiso 0.411(8) 1 calc R U P A 2
H61E H 0.617123 0.358468 0.328224 0.394 Uiso 0.411(8) 1 calc R U P A 2
H61F H 0.508003 0.337035 0.321659 0.394 Uiso 0.411(8) 1 calc R U P A 2
C60B C 0.585(3) 0.3188(6) 0.2875(7) 0.173(13) Uani 0.589(8) 1 d D . P A 1
H60C H 0.651639 0.324486 0.315727 0.208 Uiso 0.589(8) 1 calc R U P A 1
H60D H 0.534747 0.338548 0.296987 0.208 Uiso 0.589(8) 1 calc R U P A 1
F13B F 0.9814(13) 0.3301(6) 0.1893(12) 0.179(10) Uani 0.589(8) 1 d . . P A 1
Cl2B Cl 0.4261(10) 0.6973(4) 0.4181(9) 0.263(6) Uani 0.411(8) 1 d . U P A 2
Cl1B Cl 0.5521(13) 0.7047(4) 0.5506(10) 0.281(7) Uani 0.411(8) 1 d . U P A 2
Cl3B Cl 0.477(2) 0.6354(8) 0.485(2) 0.445(18) Uani 0.411(8) 1 d . U P A 2

loop_
_atom_site_aniso_label
_atom_site_aniso_U_11
_atom_site_aniso_U_22
_atom_site_aniso_U_33
_atom_site_aniso_U_23
_atom_site_aniso_U_13
_atom_site_aniso_U_12
Ni2 0.0807(5) 0.0818(4) 0.0554(4) -0.0052(3) -0.0051(3) -0.0119(3)
Ni1 0.1126(7) 0.0800(5) 0.0764(5) -0.0092(3) -0.0141(4) -0.0001(4)
O8 0.098(3) 0.075(2) 0.0477(17) -0.0006(16) -0.0020(17) -0.0090(18)
O9 0.071(2) 0.087(2) 0.0545(18) 0.0071(16) -0.0004(16) -0.0119(18)
O3 0.073(2) 0.079(2) 0.066(2) -0.0168(16) 0.0067(17) -0.0102(18)
O16 0.083(3) 0.084(2) 0.072(2) -0.0018(17) -0.012(2) -0.013(2)
O2 0.126(3) 0.077(2) 0.069(2) -0.0060(17) -0.008(2) -0.005(2)
O18 0.097(3) 0.093(2) 0.069(2) -0.0199(19) -0.005(2) -0.015(2)
O15 0.091(3) 0.092(3) 0.086(3) -0.010(2) -0.010(2) -0.002(2)
N5 0.072(3) 0.078(2) 0.044(2) 0.0004(17) -0.0065(19) -0.018(2)
N6 0.074(3) 0.096(3) 0.048(2) -0.0016(19) -0.005(2) -0.020(2)
O1 0.109(3) 0.076(2) 0.090(3) -0.011(2) -0.003(2) 0.005(2)
N2 0.083(3) 0.072(3) 0.053(2) -0.0119(19) 0.000(2) -0.007(2)
O17 0.096(3) 0.117(3) 0.072(2) -0.001(2) 0.015(2) -0.014(2)
O11 0.109(3) 0.090(3) 0.085(3) -0.015(2) 0.001(2) -0.019(2)
O10 0.088(3) 0.142(3) 0.060(2) -0.003(2) 0.009(2) -0.024(2)
N3 0.104(4) 0.098(3) 0.049(3) -0.009(2) 0.003(3) -0.014(3)
N1 0.078(3) 0.073(3) 0.055(2) -0.010(2) -0.004(2) -0.002(2)
O5 0.136(4) 0.154(4) 0.059(2) 0.013(2) -0.002(3) -0.027(3)
O4 0.093(3) 0.172(4) 0.070(3) -0.007(2) 0.015(2) -0.031(3)
C9 0.068(3) 0.085(3) 0.047(2) -0.007(2) 0.004(2) -0.007(3)
C21 0.070(3) 0.074(3) 0.044(2) 0.001(2) -0.006(2) -0.017(3)
F15A 0.44(7) 0.22(3) 0.17(2) -0.07(2) -0.16(3) 0.18(4)
C8 0.060(3) 0.071(3) 0.052(3) -0.007(2) -0.003(2) -0.003(2)
C23 0.074(4) 0.071(3) 0.044(3) -0.002(2) -0.006(2) -0.016(2)
N4 0.122(5) 0.105(4) 0.066(3) -0.002(3) -0.026(3) 0.006(4)
F18A 0.17(2) 0.100(7) 0.156(9) -0.012(6) -0.109(10) -0.022(8)
C19 0.072(4) 0.095(4) 0.052(3) 0.004(3) -0.012(2) -0.006(3)
C20 0.087(4) 0.076(3) 0.039(2) -0.002(2) 0.001(2) -0.021(3)
C10 0.062(3) 0.092(3) 0.054(3) -0.019(2) -0.002(2) -0.010(3)
C7 0.062(3) 0.068(3) 0.052(3) -0.010(2) 0.000(2) -0.003(2)
F21 0.125(4) 0.133(4) 0.283(7) -0.084(4) 0.001(4) -0.026(3)
C13 0.065(3) 0.073(3) 0.054(3) -0.010(2) -0.001(2) 0.003(3)
C22 0.064(3) 0.088(3) 0.052(3) -0.004(2) -0.004(2) -0.018(3)
F20 0.256(7) 0.169(4) 0.155(4) -0.092(4) 0.019(4) -0.037(4)
C17 0.063(3) 0.091(3) 0.053(3) -0.013(2) -0.004(2) -0.021(3)
O7 0.168(5) 0.119(4) 0.134(4) -0.011(3) -0.070(4) 0.037(4)
F19 0.263(8) 0.104(3) 0.195(5) -0.011(3) -0.049(5) -0.001(4)
C11 0.080(4) 0.095(4) 0.048(3) -0.015(2) -0.002(3) -0.001(3)
O14 0.168(5) 0.113(3) 0.102(4) -0.013(3) -0.039(3) 0.018(3)
O12 0.178(5) 0.093(3) 0.107(3) 0.001(3) -0.004(3) 0.022(3)
N7 0.081(4) 0.128(4) 0.089(3) -0.014(3) 0.014(3) 0.007(3)
C24 0.080(4) 0.084(3) 0.045(2) -0.003(2) -0.012(2) -0.015(3)
C12 0.074(4) 0.083(3) 0.048(3) -0.007(2) 0.005(2) -0.001(3)
C18 0.083(4) 0.100(4) 0.046(3) -0.013(3) -0.006(3) -0.018(3)
O13 0.199(6) 0.116(4) 0.087(3) 0.012(3) 0.004(3) -0.041(3)
C27 0.080(4) 0.092(4) 0.055(3) 0.002(2) -0.007(3) -0.015(3)
C43 0.091(5) 0.089(4) 0.063(3) 0.004(3) -0.017(3) -0.021(4)
C48 0.103(5) 0.095(4) 0.083(4) -0.022(3) -0.017(4) 0.007(4)
C40 0.090(5) 0.103(5) 0.073(4) -0.007(3) -0.003(3) -0.001(4)
C14 0.070(4) 0.118(4) 0.068(3) -0.033(3) 0.007(3) -0.017(3)
O6 0.124(5) 0.163(5) 0.171(5) -0.048(4) -0.074(4) 0.030(4)
C49 0.141(8) 0.108(6) 0.117(6) -0.037(5) -0.022(5) 0.005(5)
C4 0.127(5) 0.087(4) 0.050(3) -0.015(3) -0.011(3) -0.010(3)
C26 0.097(5) 0.136(5) 0.046(3) 0.009(3) -0.014(3) -0.015(4)
C30 0.129(6) 0.110(5) 0.081(4) -0.013(4) 0.019(4) -0.030(5)
F14A 0.136(14) 0.30(2) 0.26(2) -0.20(2) -0.065(16) 0.094(16)
F17A 0.23(2) 0.127(11) 0.237(16) 0.070(11) -0.102(12) -0.073(11)
C41 0.118(8) 0.117(7) 0.125(7) -0.022(6) -0.007(6) 0.013(6)
C29 0.103(5) 0.111(5) 0.087(4) 0.003(3) -0.001(3) 0.007(4)
C1 0.107(5) 0.091(4) 0.054(3) -0.013(3) -0.004(3) -0.018(3)
C42 0.084(4) 0.110(5) 0.082(4) 0.004(3) -0.021(3) -0.008(4)
C25 0.104(5) 0.102(4) 0.080(4) -0.019(3) -0.029(3) -0.012(4)
C44 0.114(7) 0.119(6) 0.096(5) 0.010(5) -0.034(5) -0.045(5)
C32 0.181(9) 0.094(5) 0.097(5) -0.021(4) 0.018(6) -0.028(6)
F22A 0.160(15) 0.53(6) 0.30(4) 0.07(4) 0.098(19) -0.05(3)
C15 0.081(5) 0.149(6) 0.139(6) -0.081(5) -0.015(4) 0.014(4)
C45 0.128(6) 0.144(6) 0.074(4) -0.004(4) 0.029(4) -0.006(5)
C28 0.078(4) 0.147(5) 0.086(4) -0.013(4) -0.017(3) -0.030(4)
C54 0.150(8) 0.144(7) 0.114(6) -0.032(5) -0.005(5) 0.043(6)
N8 0.194(7) 0.092(4) 0.102(4) 0.006(3) 0.017(5) -0.018(4)
C16 0.105(5) 0.190(7) 0.094(5) -0.061(5) 0.038(4) -0.073(5)
C31 0.123(9) 0.164(9) 0.159(9) -0.041(7) -0.006(6) -0.058(8)
C47 0.162(8) 0.135(6) 0.079(4) -0.026(4) 0.023(5) -0.012(6)
F6B 0.176(11) 0.120(7) 0.277(19) 0.063(8) -0.015(10) 0.017(7)
C33 0.198(10) 0.069(4) 0.104(6) -0.011(4) -0.001(6) 0.004(5)
C2 0.239(10) 0.099(5) 0.078(4) -0.033(4) 0.005(5) -0.001(5)
F1B 0.181(19) 0.36(3) 0.239(16) -0.188(18) -0.094(14) 0.019(18)
C52 0.123(6) 0.168(7) 0.085(5) -0.030(4) 0.003(4) 0.015(5)
C5 0.159(8) 0.149(6) 0.105(5) -0.046(5) 0.060(5) -0.049(5)
C38 0.204(11) 0.153(8) 0.086(6) 0.006(5) -0.047(6) 0.054(7)
C55 0.169(10) 0.119(6) 0.244(12) 0.012(7) 0.035(9) 0.028(6)
F16A 0.139(12) 0.140(15) 0.47(4) -0.15(2) -0.06(2) 0.018(10)
C56 0.241(15) 0.159(9) 0.154(10) -0.032(7) 0.042(10) -0.072(10)
F24A 0.61(8) 0.32(4) 0.18(2) -0.08(2) 0.25(4) -0.12(4)
C6 0.246(11) 0.124(6) 0.065(4) -0.001(4) -0.039(5) 0.005(6)
C50 0.100(6) 0.205(8) 0.140(7) -0.016(6) 0.036(5) -0.004(6)
C3 0.092(6) 0.297(12) 0.080(5) 0.016(6) -0.019(4) -0.053(6)
F23A 0.43(4) 0.204(14) 0.123(12) 0.032(11) 0.103(17) -0.07(2)
C35 0.252(14) 0.143(7) 0.086(6) 0.018(5) 0.008(7) -0.029(8)
C51 0.235(14) 0.180(8) 0.265(14) -0.016(9) 0.137(12) -0.044(9)
C37 0.31(2) 0.183(10) 0.098(8) 0.025(7) -0.037(10) 0.041(12)
C57 0.274(18) 0.227(13) 0.165(11) -0.005(10) 0.028(11) -0.127(13)
C53 0.142(8) 0.208(10) 0.145(8) -0.032(7) -0.035(6) 0.032(7)
C46 0.219(18) 0.186(13) 0.123(10) -0.017(10) 0.069(11) -0.017(13)
C34 0.244(13) 0.100(8) 0.157(10) -0.029(8) -0.007(10) 0.019(9)
C39 0.221(14) 0.275(13) 0.133(7) 0.017(9) -0.044(9) 0.111(10)
Cl1A 0.129(4) 0.157(5) 0.259(7) 0.010(5) 0.017(4) 0.028(4)
Cl3A 0.237(10) 0.445(18) 0.292(11) 0.033(11) -0.067(8) -0.134(11)
Cl2A 0.270(11) 0.142(5) 0.339(13) -0.035(7) 0.066(11) 0.013(5)
C62 0.154(12) 0.230(16) 0.34(2) 0.106(16) 0.073(13) 0.039(11)
F24B 0.17(2) 0.23(2) 0.22(3) -0.01(2) 0.12(2) -0.005(16)
F23B 0.33(5) 0.48(9) 0.18(5) 0.15(6) 0.10(3) 0.17(6)
F22B 0.24(3) 0.24(2) 0.16(2) -0.033(16) 0.14(2) -0.12(2)
F16B 0.19(2) 0.171(18) 0.151(13) -0.085(12) 0.020(13) -0.068(14)
F18B 0.096(17) 0.142(16) 0.36(5) 0.03(2) -0.039(18) -0.050(12)
F17B 0.19(3) 0.069(8) 0.25(3) 0.004(11) -0.15(2) 0.004(11)
F5B 0.20(2) 0.145(14) 0.58(6) -0.11(3) 0.09(3) 0.039(15)
F4B 0.23(2) 0.066(9) 0.23(2) 0.010(11) 0.044(19) 0.033(11)
F3B 0.121(9) 0.185(12) 0.249(17) -0.029(12) -0.068(11) -0.012(8)
F2B 0.200(19) 0.37(4) 0.36(2) -0.09(2) 0.153(19) -0.12(2)
F10A 0.30(2) 0.38(2) 0.131(12) 0.036(13) -0.045(12) 0.114(19)
F11A 0.187(12) 0.227(13) 0.307(15) -0.063(11) -0.168(11) 0.054(9)
F12A 0.255(19) 0.268(18) 0.160(15) 0.037(16) -0.040(15) 0.132(14)
F1A 0.25(4) 0.35(4) 0.26(3) 0.08(3) -0.13(3) -0.16(3)
F3A 0.132(14) 0.25(2) 0.23(2) -0.116(17) -0.019(11) 0.019(14)
F2A 0.19(3) 0.27(3) 0.33(4) -0.18(3) 0.07(3) -0.16(2)
F5A 0.19(2) 0.23(3) 0.188(16) -0.056(16) 0.024(16) 0.072(19)
F6A 0.43(4) 0.19(2) 0.188(19) -0.065(17) -0.13(3) 0.18(3)
F4A 0.50(4) 0.106(13) 0.24(2) -0.066(15) -0.09(2) 0.029(17)
F13A 0.066(6) 0.124(6) 0.148(8) -0.019(6) -0.020(5) 0.003(4)
F15B 0.28(4) 0.38(5) 0.62(8) 0.28(5) 0.30(5) 0.18(3)
F14B 0.17(2) 0.108(9) 0.22(2) -0.031(13) -0.024(17) 0.043(10)
F12B 0.30(2) 0.262(18) 0.26(3) 0.043(18) -0.06(2) 0.159(16)
F11B 0.28(3) 0.26(2) 0.33(4) 0.05(3) -0.09(2) 0.02(2)
F10B 0.283(16) 0.355(18) 0.174(8) -0.118(9) -0.141(9) 0.149(14)
F7A 0.57(4) 0.158(12) 0.32(3) 0.051(17) -0.03(3) -0.051(19)
F8B 0.44(4) 0.34(3) 0.143(13) 0.017(17) 0.055(18) -0.02(3)
F9B 0.55(2) 0.212(14) 0.153(10) 0.098(10) 0.097(13) 0.010(15)
C36 0.369(17) 0.179(9) 0.130(8) 0.050(7) 0.058(10) -0.059(10)
F8A 0.33(3) 0.280(16) 0.26(3) 0.021(15) 0.15(2) -0.027(15)
F7B 0.41(2) 0.31(2) 0.246(15) 0.033(13) 0.105(14) -0.209(19)
F9A 0.306(18) 0.31(3) 0.19(2) 0.03(2) 0.110(16) -0.107(17)
C58A 0.43(5) 0.044(11) 0.151(19) -0.008(12) 0.07(3) 0.03(2)
C60A 0.20(4) 0.19(4) 0.112(12) 0.015(16) 0.011(19) 0.00(3)
C61B 0.49(5) 0.18(2) 0.26(3) 0.14(2) 0.12(3) 0.05(2)
C59A 0.32(3) 0.14(3) 0.44(6) 0.09(4) 0.26(4) 0.05(3)
C58B 0.24(2) 0.106(13) 0.28(3) -0.074(16) 0.11(3) -0.033(16)
C59B 0.40(5) 0.103(11) 0.39(4) -0.006(18) 0.12(3) 0.019(15)
C61A 0.25(4) 0.39(6) 0.16(2) -0.08(3) 0.08(3) -0.01(4)
C60B 0.28(4) 0.152(18) 0.094(12) 0.034(12) 0.035(16) 0.00(2)
F13B 0.130(9) 0.150(12) 0.25(3) 0.088(16) 0.001(12) 0.023(8)
Cl2B 0.177(10) 0.238(11) 0.357(17) 0.024(11) -0.042(10) 0.067(9)
Cl1B 0.302(15) 0.254(12) 0.287(15) -0.009(12) 0.032(14) 0.102(11)
Cl3B 0.23(2) 0.271(18) 0.81(5) 0.19(2) -0.05(2) 0.028(14)

loop_
_atom_type_symbol
_atom_type_description
_atom_type_scat_dispersion_real
_atom_type_scat_dispersion_imag
_atom_type_scat_source
C C 0.0033 0.0016 'International Tables Vol C Tables 4.2.6.8 and 6.1.1.4'
H H 0.0000 0.0000 'International Tables Vol C Tables 4.2.6.8 and 6.1.1.4'
Cl Cl 0.1484 0.1585 'International Tables Vol C Tables 4.2.6.8 and 6.1.1.4'
F F 0.0171 0.0103 'International Tables Vol C Tables 4.2.6.8 and 6.1.1.4'
N N 0.0061 0.0033 'International Tables Vol C Tables 4.2.6.8 and 6.1.1.4'
Ni Ni 0.3393 1.1124 'International Tables Vol C Tables 4.2.6.8 and 6.1.1.4'
O O 0.0106 0.0060 'International Tables Vol C Tables 4.2.6.8 and 6.1.1.4'

loop_
_exptl_crystal_face_index_h
_exptl_crystal_face_index_k
_exptl_crystal_face_index_l
_exptl_crystal_face_perp_dist
-2 1 2 0.0411
2 -1 -2 0.0548
1 -1 2 0.2291
-1 1 -2 0.1300
-1 0 -2 0.1349
1 49 0 0.0380
0 -1 0 0.0525

loop_
_geom_angle_atom_site_label_1
_geom_angle_atom_site_label_2
_geom_angle_atom_site_label_3
_geom_angle
_geom_angle_site_symmetry_1
_geom_angle_site_symmetry_3
_geom_angle_publ_flag
O8 Ni2 O9 90.03(14) . . ?
O8 Ni2 O16 92.08(14) . . ?
O8 Ni2 O18 89.97(14) . . ?
O8 Ni2 O15 94.38(15) . . ?
O9 Ni2 O16 89.48(15) . . ?
O18 Ni2 O9 95.47(15) . . ?
O18 Ni2 O16 174.64(17) . . ?
O18 Ni2 O15 86.06(16) . . ?
O15 Ni2 O9 175.33(15) . . ?
O15 Ni2 O16 88.85(17) . . ?
O17 Ni2 O8 177.30(17) . . ?
O17 Ni2 O9 87.27(15) . . ?
O17 Ni2 O16 87.80(16) . . ?
O17 Ni2 O18 90.38(16) . . ?
O17 Ni2 O15 88.31(17) . . ?
O3 Ni1 O14 90.58(17) . . ?
O3 Ni1 O12 174.11(19) . . ?
O1 Ni1 O3 89.88(14) . . ?
O1 Ni1 O11 94.03(16) . . ?
O1 Ni1 O14 91.8(2) . . ?
O1 Ni1 O12 84.58(18) . . ?
O1 Ni1 O13 174.87(18) . . ?
O11 Ni1 O3 92.24(16) . . ?
O11 Ni1 O14 173.5(2) . . ?
O11 Ni1 O12 90.1(2) . . ?
O11 Ni1 O13 85.3(2) . . ?
O12 Ni1 O14 87.6(2) . . ?
O13 Ni1 O3 95.23(18) . . ?
O13 Ni1 O14 88.6(2) . . ?
O13 Ni1 O12 90.3(2) . . ?
C20 O8 Ni2 117.2(3) . . ?
N5 O9 Ni2 124.9(3) . . ?
C13 O3 Ni1 116.7(3) . . ?
C43 O16 Ni2 123.9(4) . . ?
C48 O18 Ni2 123.5(4) . . ?
C40 O15 Ni2 124.4(4) . . ?
O9 N5 C23 126.1(4) . . ?
O9 N5 C24 121.5(3) . . ?
C23 N5 C24 112.4(4) . . ?
O10 N6 C23 125.6(4) . . ?
O10 N6 C27 122.0(4) . . ?
C23 N6 C27 111.6(4) . . ?
N1 O1 Ni1 124.2(3) . . ?
O2 N2 C7 126.1(4) . . ?
O2 N2 C4 121.7(4) . . ?
C7 N2 C4 112.0(4) . . ?
C45 O17 Ni2 123.5(4) . . ?
C30 O11 Ni1 123.7(5) . . ?
O5 N3 C12 116.5(6) . . ?
O4 N3 O5 123.5(5) . . ?
O4 N3 C12 120.0(5) . . ?
O1 N1 C7 126.0(4) . . ?
O1 N1 C1 120.9(4) . . ?
C7 N1 C1 112.9(4) . . ?
C8 C9 H9 119.0 . . ?
C10 C9 H9 119.0 . . ?
C10 C9 C8 122.0(4) . . ?
C20 C21 C23 119.1(4) . . ?
C22 C21 C23 117.8(5) . . ?
C22 C21 C20 123.0(4) . . ?
C9 C8 C7 118.4(4) . . ?
C9 C8 C13 122.2(4) . . ?
C13 C8 C7 119.4(4) . . ?
N5 C23 N6 108.9(4) . . ?
N5 C23 C21 126.6(5) . . ?
N6 C23 C21 124.2(4) . . ?
O7 N4 C19 121.6(6) . . ?
O7 N4 O6 119.5(6) . . ?
O6 N4 C19 118.8(6) . . ?
C20 C19 N4 120.4(5) . . ?
C18 C19 N4 117.0(5) . . ?
C18 C19 C20 122.5(5) . . ?
O8 C20 C21 122.1(4) . . ?
O8 C20 C19 124.2(5) . . ?
C21 C20 C19 113.7(5) . . ?
C9 C10 C14 123.6(4) . . ?
C11 C10 C9 116.7(5) . . ?
C11 C10 C14 119.7(4) . . ?
N2 C7 C8 125.0(4) . . ?
N1 C7 N2 108.2(4) . . ?
N1 C7 C8 126.7(4) . . ?
O3 C13 C8 121.4(4) . . ?
O3 C13 C12 124.6(4) . . ?
C12 C13 C8 114.0(5) . . ?
C21 C22 H22 118.9 . . ?
C21 C22 C17 122.3(5) . . ?
C17 C22 H22 118.9 . . ?
C22 C17 C14 124.0(5) . . ?
C18 C17 C22 116.4(5) . . ?
C18 C17 C14 119.6(5) . . ?
C10 C11 H11 119.1 . . ?
C12 C11 C10 121.9(4) . . ?
C12 C11 H11 119.1 . . ?
C38 O14 Ni1 124.8(8) . . ?
C33 O12 Ni1 125.8(5) . . ?
C54 N7 H7 106.7 . . ?
C52 N7 H7 106.7 . . ?
C52 N7 C54 114.2(6) . . ?
C52 N7 C50 115.7(6) . . ?
C50 N7 H7 106.7 . . ?
C50 N7 C54 106.2(6) . . ?
N5 C24 C27 100.6(4) . . ?
N5 C24 C26 108.9(4) . . ?
N5 C24 C25 107.1(4) . . ?
C26 C24 C27 113.4(5) . . ?
C25 C24 C27 114.5(4) . . ?
C25 C24 C26 111.4(4) . . ?
C13 C12 N3 119.0(5) . . ?
C11 C12 N3 117.9(4) . . ?
C11 C12 C13 123.1(4) . . ?
C19 C18 H18 119.0 . . ?
C17 C18 C19 122.0(5) . . ?
C17 C18 H18 119.0 . . ?
C35 O13 Ni1 129.9(8) . . ?
N6 C27 C24 99.9(4) . . ?
N6 C27 C29 104.5(4) . . ?
C29 C27 C24 113.9(4) . . ?
C28 C27 N6 110.6(4) . . ?
C28 C27 C24 115.3(5) . . ?
C28 C27 C29 111.5(5) . . ?
O16 C43 C42 128.8(5) . . ?
O16 C43 C44 112.5(6) . . ?
C42 C43 C44 118.7(6) . . ?
O18 C48 C49 112.5(7) . . ?
O18 C48 C47 128.8(6) . . ?
C47 C48 C49 118.7(7) . . ?
O15 C40 C41 113.9(6) . . ?
O15 C40 C42 128.3(6) . . ?
C42 C40 C41 117.7(7) . . ?
C10 C14 C17 109.2(4) . . ?
C10 C14 C16 111.4(4) . . ?
C17 C14 C16 107.2(5) . . ?
C15 C14 C10 107.9(5) . . ?
C15 C14 C17 111.5(5) . . ?
C15 C14 C16 109.7(6) . . ?
F21 C49 F20 109.6(8) . . ?
F21 C49 F19 104.9(9) . . ?
F21 C49 C48 113.1(7) . . ?
F20 C49 F19 105.6(8) . . ?
F20 C49 C48 112.9(8) . . ?
F19 C49 C48 110.3(7) . . ?
N2 C4 C1 101.2(4) . . ?
N2 C4 C5 104.3(5) . . ?
C1 C4 C5 110.2(5) . . ?
C6 C4 N2 113.0(5) . . ?
C6 C4 C1 122.8(6) . . ?
C6 C4 C5 104.1(6) . . ?
C24 C26 H26A 109.5 . . ?
C24 C26 H26B 109.5 . . ?
C24 C26 H26C 109.5 . . ?
H26A C26 H26B 109.5 . . ?
H26A C26 H26C 109.5 . . ?
H26B C26 H26C 109.5 . . ?
O11 C30 C32 127.6(8) . . ?
O11 C30 C31 111.4(7) . . ?
C32 C30 C31 121.0(8) . . ?
F15A C41 C40 111.6(18) . . ?
F15A C41 F14B 99(2) . . ?
F14A C41 C40 107.1(12) . . ?
F14A C41 F13B 111(2) . . ?
F13A C41 C40 115.2(8) . . ?
F13A C41 F14A 107.3(16) . . ?
F13A C41 F13B 105.9(12) . . ?
F15B C41 F15A 116(3) . . ?
F15B C41 C40 113.7(17) . . ?
F15B C41 F14B 103(3) . . ?
F14B C41 C40 112.0(15) . . ?
F13B C41 C40 110.1(11) . . ?
C27 C29 H29A 109.5 . . ?
C27 C29 H29B 109.5 . . ?
C27 C29 H29C 109.5 . . ?
H29A C29 H29B 109.5 . . ?
H29A C29 H29C 109.5 . . ?
H29B C29 H29C 109.5 . . ?
N1 C1 C4 101.3(4) . . ?
N1 C1 C3 106.2(5) . . ?
C4 C1 C3 108.3(6) . . ?
C2 C1 N1 111.8(5) . . ?
C2 C1 C4 120.5(5) . . ?
C2 C1 C3 107.9(7) . . ?
C43 C42 H42 118.7 . . ?
C40 C42 C43 122.6(6) . . ?
C40 C42 H42 118.7 . . ?
C24 C25 H25A 109.5 . . ?
C24 C25 H25B 109.5 . . ?
C24 C25 H25C 109.5 . . ?
H25A C25 H25B 109.5 . . ?
H25A C25 H25C 109.5 . . ?
H25B C25 H25C 109.5 . . ?
F18A C44 C43 112.6(9) . . ?
F18A C44 F17A 100.1(14) . . ?
F17A C44 C43 103.0(9) . . ?
F16A C44 F18A 119.5(16) . . ?
F16A C44 C43 114.0(11) . . ?
F16A C44 F17A 104.6(16) . . ?
F16B C44 C43 108.9(10) . . ?
F18B C44 C43 116.1(17) . . ?
F18B C44 F16B 98.9(19) . . ?
F17B C44 C43 117.9(12) . . ?
F17B C44 F16B 109(2) . . ?
F17B C44 F18B 105(2) . . ?
C30 C32 H32 116.9 . . ?
C33 C32 C30 126.2(7) . . ?
C33 C32 H32 116.9 . . ?
C14 C15 H15A 109.5 . . ?
C14 C15 H15B 109.5 . . ?
C14 C15 H15C 109.5 . . ?
H15A C15 H15B 109.5 . . ?
H15A C15 H15C 109.5 . . ?
H15B C15 H15C 109.5 . . ?
O17 C45 C47 128.7(6) . . ?
O17 C45 C46 111.7(8) . . ?
C47 C45 C46 119.6(8) . . ?
C27 C28 H28A 109.5 . . ?
C27 C28 H28B 109.5 . . ?
C27 C28 H28C 109.5 . . ?
H28A C28 H28B 109.5 . . ?
H28A C28 H28C 109.5 . . ?
H28B C28 H28C 109.5 . . ?
N7 C54 H54A 108.6 . . ?
N7 C54 H54B 108.6 . . ?
H54A C54 H54B 107.6 . . ?
C55 C54 N7 114.6(7) . . ?
C55 C54 H54A 108.6 . . ?
C55 C54 H54B 108.6 . . ?
C56 N8 H8B 110.9 . . ?
C56 N8 H8A 101.9 . . ?
C56 N8 C58B 120.5(12) . . ?
C58A N8 H8B 110.9 . . ?
C58A N8 C56 90.4(11) . . ?
C58A N8 C60A 104.8(17) . . ?
C60A N8 H8B 110.9 . . ?
C60A N8 C56 126(3) . . ?
C58B N8 H8A 101.9 . . ?
C60B N8 H8A 101.9 . . ?
C60B N8 C56 112.9(16) . . ?
C60B N8 C58B 114(2) . . ?
C14 C16 H16A 109.5 . . ?
C14 C16 H16B 109.5 . . ?
C14 C16 H16C 109.5 . . ?
H16A C16 H16B 109.5 . . ?
H16A C16 H16C 109.5 . . ?
H16B C16 H16C 109.5 . . ?
F1B C31 C30 112.6(14) . . ?
F1B C31 F3B 113(2) . . ?
F1B C31 F2B 104(2) . . ?
F3B C31 C30 114.1(11) . . ?
F2B C31 C30 102.4(13) . . ?
F2B C31 F3B 109.6(19) . . ?
F1A C31 C30 105(2) . . ?
F3A C31 C30 113.2(16) . . ?
F3A C31 F1A 123(3) . . ?
F3A C31 F2A 107(2) . . ?
F2A C31 C30 103.5(17) . . ?
F2A C31 F1A 103(3) . . ?
C48 C47 C45 123.7(6) . . ?
C48 C47 H47 118.2 . . ?
C45 C47 H47 118.2 . . ?
O12 C33 C32 125.8(7) . . ?
O12 C33 C34 113.1(9) . . ?
C32 C33 C34 121.1(9) . . ?
C1 C2 H2A 109.5 . . ?
C1 C2 H2B 109.5 . . ?
C1 C2 H2C 109.5 . . ?
H2A C2 H2B 109.5 . . ?
H2A C2 H2C 109.5 . . ?
H2B C2 H2C 109.5 . . ?
N7 C52 H52A 108.6 . . ?
N7 C52 H52B 108.6 . . ?
N7 C52 C53 114.7(6) . . ?
H52A C52 H52B 107.6 . . ?
C53 C52 H52A 108.6 . . ?
C53 C52 H52B 108.6 . . ?
C4 C5 H5A 109.5 . . ?
C4 C5 H5B 109.5 . . ?
C4 C5 H5C 109.5 . . ?
H5A C5 H5B 109.5 . . ?
H5A C5 H5C 109.5 . . ?
H5B C5 H5C 109.5 . . ?
O14 C38 C37 126.3(11) . . ?
O14 C38 C39 114.6(12) . . ?
C37 C38 C39 118.8(10) . . ?
C54 C55 H55A 109.5 . . ?
C54 C55 H55B 109.5 . . ?
C54 C55 H55C 109.5 . . ?
H55A C55 H55B 109.5 . . ?
H55A C55 H55C 109.5 . . ?
H55B C55 H55C 109.5 . . ?
N8 C56 H56A 109.4 . . ?
N8 C56 H56B 109.4 . . ?
H56A C56 H56B 108.0 . . ?
C57 C56 N8 111.0(10) . . ?
C57 C56 H56A 109.4 . . ?
C57 C56 H56B 109.4 . . ?
C4 C6 H6A 109.5 . . ?
C4 C6 H6B 109.5 . . ?
C4 C6 H6C 109.5 . . ?
H6A C6 H6B 109.5 . . ?
H6A C6 H6C 109.5 . . ?
H6B C6 H6C 109.5 . . ?
N7 C50 H50A 109.2 . . ?
N7 C50 H50B 109.2 . . ?
N7 C50 C51 111.9(7) . . ?
H50A C50 H50B 107.9 . . ?
C51 C50 H50A 109.2 . . ?
C51 C50 H50B 109.2 . . ?
C1 C3 H3A 109.5 . . ?
C1 C3 H3B 109.5 . . ?
C1 C3 H3C 109.5 . . ?
H3A C3 H3B 109.5 . . ?
H3A C3 H3C 109.5 . . ?
H3B C3 H3C 109.5 . . ?
O13 C35 C37 123.2(11) . . ?
O13 C35 C36 119.0(13) . . ?
C37 C35 C36 117.7(12) . . ?
C50 C51 H51A 109.5 . . ?
C50 C51 H51B 109.5 . . ?
C50 C51 H51C 109.5 . . ?
H51A C51 H51B 109.5 . . ?
H51A C51 H51C 109.5 . . ?
H51B C51 H51C 109.5 . . ?
C38 C37 C35 126.5(11) . . ?
C38 C37 H37 116.8 . . ?
C35 C37 H37 116.8 . . ?
C56 C57 H57A 109.5 . . ?
C56 C57 H57B 109.5 . . ?
C56 C57 H57C 109.5 . . ?
H57A C57 H57B 109.5 . . ?
H57A C57 H57C 109.5 . . ?
H57B C57 H57C 109.5 . . ?
C52 C53 H53A 109.5 . . ?
C52 C53 H53B 109.5 . . ?
C52 C53 H53C 109.5 . . ?
H53A C53 H53B 109.5 . . ?
H53A C53 H53C 109.5 . . ?
H53B C53 H53C 109.5 . . ?
F22A C46 C45 111.2(15) . . ?
F24A C46 F22A 108(4) . . ?
F24A C46 C45 110.9(15) . . ?
F23A C46 F22A 119(3) . . ?
F23A C46 C45 110.8(14) . . ?
F23A C46 F24A 96(3) . . ?
F24B C46 C45 111(2) . . ?
F24B C46 F23B 99(4) . . ?
F23B C46 C45 107(3) . . ?
F22B C46 C45 112.3(11) . . ?
F22B C46 F24B 113(3) . . ?
F22B C46 F23B 114(5) . . ?
F6B C34 C33 110.5(10) . . ?
F5B C34 F6B 111(2) . . ?
F5B C34 C33 115.8(16) . . ?
F4B C34 C33 118.6(15) . . ?
F4B C34 F6A 118.9(19) . . ?
F5A C34 C33 103.5(17) . . ?
F5A C34 F4B 94(2) . . ?
F5A C34 F6A 93(3) . . ?
F6A C34 C33 118.3(13) . . ?
F4A C34 F6B 102.1(18) . . ?
F4A C34 C33 109.3(14) . . ?
F4A C34 F5B 107(3) . . ?
F10A C39 C38 106.0(16) . . ?
F11A C39 C38 110.2(13) . . ?
F11A C39 F12B 102(3) . . ?
F12A C39 C38 112(3) . . ?
F12A C39 F10A 69(2) . . ?
F12A C39 F11B 98(4) . . ?
F12B C39 C38 104(2) . . ?
F11B C39 C38 112(2) . . ?
F11B C39 F10A 142(3) . . ?
F10B C39 C38 114.7(12) . . ?
F10B C39 F11A 92.6(19) . . ?
F10B C39 F12B 130.4(19) . . ?
Cl1A C62 Cl3A 97.4(11) . . ?
Cl1A C62 H62 104.1 . . ?
Cl3A C62 H62 104.1 . . ?
Cl2A C62 Cl1A 126.0(13) . . ?
Cl2A C62 Cl3A 118.6(12) . . ?
Cl2A C62 H62 104.1 . . ?
Cl2B C62 H62A 116.1 . . ?
Cl2B C62 Cl1B 95.1(12) . . ?
Cl1B C62 H62A 116.1 . . ?
Cl3B C62 H62A 116.1 . . ?
Cl3B C62 Cl2B 111.3(14) . . ?
Cl3B C62 Cl1B 99.2(18) . . ?
C39 F10A F12A 55.0(12) . . ?
C39 F12A F10A 55.7(12) . . ?
F7A C36 C35 98(2) . . ?
F7A C36 F9A 123(3) . . ?
F8B C36 C35 107(3) . . ?
F8B C36 F7A 120(2) . . ?
F8B C36 F9A 97(3) . . ?
F9B C36 C35 114.2(14) . . ?
F9B C36 F8A 101.3(18) . . ?
F9B C36 F7B 103.4(17) . . ?
F8A C36 C35 110.5(15) . . ?
F8A C36 F7B 114(2) . . ?
F7B C36 C35 112.4(12) . . ?
F9A C36 C35 111.1(16) . . ?
N8 C58A H58A 109.5 . . ?
N8 C58A H58B 109.5 . . ?
H58A C58A H58B 108.1 . . ?
C59A C58A N8 110.5(9) . . ?
C59A C58A H58A 109.5 . . ?
C59A C58A H58B 109.5 . . ?
N8 C60A H60A 109.7 . . ?
N8 C60A H60B 109.7 . . ?
H60A C60A H60B 108.2 . . ?
C61A C60A N8 110(2) . . ?
C61A C60A H60A 109.7 . . ?
C61A C60A H60B 109.7 . . ?
H61A C61B H61B 109.5 . . ?
H61A C61B H61C 109.5 . . ?
H61B C61B H61C 109.5 . . ?
C60B C61B H61A 109.5 . . ?
C60B C61B H61B 109.5 . . ?
C60B C61B H61C 109.5 . . ?
C58A C59A H59A 109.5 . . ?
C58A C59A H59B 109.5 . . ?
C58A C59A H59C 109.5 . . ?
H59A C59A H59B 109.5 . . ?
H59A C59A H59C 109.5 . . ?
H59B C59A H59C 109.5 . . ?
N8 C58B H58C 109.6 . . ?
N8 C58B H58D 109.6 . . ?
H58C C58B H58D 108.1 . . ?
C59B C58B N8 110.4(7) . . ?
C59B C58B H58C 109.6 . . ?
C59B C58B H58D 109.6 . . ?
C58B C59B H59D 109.5 . . ?
C58B C59B H59E 109.5 . . ?
C58B C59B H59F 109.5 . . ?
H59D C59B H59E 109.5 . . ?
H59D C59B H59F 109.5 . . ?
H59E C59B H59F 109.5 . . ?
C60A C61A H61D 109.5 . . ?
C60A C61A H61E 109.5 . . ?
C60A C61A H61F 109.5 . . ?
H61D C61A H61E 109.5 . . ?
H61D C61A H61F 109.5 . . ?
H61E C61A H61F 109.5 . . ?
N8 C60B H60C 109.1 . . ?
N8 C60B H60D 109.1 . . ?
C61B C60B N8 112.6(16) . . ?
C61B C60B H60C 109.1 . . ?
C61B C60B H60D 109.1 . . ?
H60C C60B H60D 107.8 . . ?

loop_
_geom_bond_atom_site_label_1
_geom_bond_atom_site_label_2
_geom_bond_distance
_geom_bond_site_symmetry_2
_geom_bond_publ_flag
Ni2 O8 2.033(3) . ?
Ni2 O9 2.040(4) . ?
Ni2 O16 2.042(4) . ?
Ni2 O18 2.034(3) . ?
Ni2 O15 2.038(4) . ?
Ni2 O17 2.027(4) . ?
Ni1 O3 2.026(3) . ?
Ni1 O1 2.004(4) . ?
Ni1 O11 2.007(4) . ?
Ni1 O14 2.065(5) . ?
Ni1 O12 2.031(5) . ?
Ni1 O13 2.020(5) . ?
O8 C20 1.302(5) . ?
O9 N5 1.290(5) . ?
O3 C13 1.305(6) . ?
O16 C43 1.242(7) . ?
O2 N2 1.273(5) . ?
O18 C48 1.245(7) . ?
O15 C40 1.245(7) . ?
N5 C23 1.332(6) . ?
N5 C24 1.511(6) . ?
N6 O10 1.276(5) . ?
N6 C23 1.352(6) . ?
N6 C27 1.510(6) . ?
O1 N1 1.300(5) . ?
N2 C7 1.346(6) . ?
N2 C4 1.500(6) . ?
O17 C45 1.251(8) . ?
O11 C30 1.277(8) . ?
N3 O5 1.223(6) . ?
N3 O4 1.205(6) . ?
N3 C12 1.467(6) . ?
N1 C7 1.310(6) . ?
N1 C1 1.502(6) . ?
C9 H9 0.9300 . ?
C9 C8 1.386(7) . ?
C9 C10 1.383(6) . ?
C21 C23 1.461(6) . ?
C21 C20 1.409(7) . ?
C21 C22 1.373(7) . ?
F15A C41 1.270(11) . ?
C8 C7 1.460(6) . ?
C8 C13 1.413(7) . ?
N4 C19 1.443(8) . ?
N4 O7 1.200(6) . ?
N4 O6 1.219(7) . ?
F18A C44 1.278(8) . ?
C19 C20 1.423(7) . ?
C19 C18 1.387(7) . ?
C10 C11 1.382(7) . ?
C10 C14 1.534(7) . ?
F21 C49 1.272(10) . ?
C13 C12 1.411(6) . ?
C22 H22 0.9300 . ?
C22 C17 1.390(6) . ?
F20 C49 1.310(9) . ?
C17 C18 1.380(8) . ?
C17 C14 1.542(7) . ?
F19 C49 1.312(9) . ?
C11 H11 0.9300 . ?
C11 C12 1.371(7) . ?
O14 C38 1.240(10) . ?
O12 C33 1.255(9) . ?
N7 H7 0.9800 . ?
N7 C54 1.517(9) . ?
N7 C52 1.472(8) . ?
N7 C50 1.486(9) . ?
C24 C27 1.562(8) . ?
C24 C26 1.522(7) . ?
C24 C25 1.518(7) . ?
C18 H18 0.9300 . ?
O13 C35 1.204(11) . ?
C27 C29 1.521(8) . ?
C27 C28 1.505(8) . ?
C43 C42 1.392(9) . ?
C43 C44 1.547(9) . ?
C48 C49 1.539(10) . ?
C48 C47 1.369(10) . ?
C40 C41 1.540(10) . ?
C40 C42 1.378(9) . ?
C14 C15 1.524(9) . ?
C14 C16 1.543(8) . ?
C4 C1 1.510(8) . ?
C4 C5 1.608(10) . ?
C4 C6 1.462(9) . ?
C26 H26A 0.9600 . ?
C26 H26B 0.9600 . ?
C26 H26C 0.9600 . ?
C30 C32 1.367(11) . ?
C30 C31 1.565(13) . ?
F14A C41 1.275(10) . ?
F17A C44 1.294(8) . ?
C41 F13A 1.271(9) . ?
C41 F15B 1.270(11) . ?
C41 F14B 1.275(10) . ?
C41 F13B 1.281(18) . ?
C29 H29A 0.9600 . ?
C29 H29B 0.9600 . ?
C29 H29C 0.9600 . ?
C1 C2 1.471(8) . ?
C1 C3 1.547(10) . ?
C42 H42 0.9300 . ?
C25 H25A 0.9600 . ?
C25 H25B 0.9600 . ?
C25 H25C 0.9600 . ?
C44 F16A 1.276(8) . ?
C44 F16B 1.294(8) . ?
C44 F18B 1.282(9) . ?
C44 F17B 1.275(8) . ?
C32 H32 0.9300 . ?
C32 C33 1.345(11) . ?
F22A C46 1.275(11) . ?
C15 H15A 0.9600 . ?
C15 H15B 0.9600 . ?
C15 H15C 0.9600 . ?
C45 C47 1.378(10) . ?
C45 C46 1.543(14) . ?
C28 H28A 0.9600 . ?
C28 H28B 0.9600 . ?
C28 H28C 0.9600 . ?
C54 H54A 0.9700 . ?
C54 H54B 0.9700 . ?
C54 C55 1.500(12) . ?
N8 H8B 0.9800 . ?
N8 H8A 0.9800 . ?
N8 C56 1.508(13) . ?
N8 C58A 1.505(12) . ?
N8 C60A 1.505(12) . ?
N8 C58B 1.513(11) . ?
N8 C60B 1.502(11) . ?
C16 H16A 0.9600 . ?
C16 H16B 0.9600 . ?
C16 H16C 0.9600 . ?
C31 F1B 1.284(9) . ?
C31 F3B 1.294(9) . ?
C31 F2B 1.291(9) . ?
C31 F1A 1.296(10) . ?
C31 F3A 1.284(10) . ?
C31 F2A 1.293(10) . ?
C47 H47 0.9300 . ?
F6B C34 1.331(9) . ?
C33 C34 1.458(2) . ?
C2 H2A 0.9600 . ?
C2 H2B 0.9600 . ?
C2 H2C 0.9600 . ?
C52 H52A 0.9700 . ?
C52 H52B 0.9700 . ?
C52 C53 1.529(11) . ?
C5 H5A 0.9600 . ?
C5 H5B 0.9600 . ?
C5 H5C 0.9600 . ?
C38 C37 1.391(18) . ?
C38 C39 1.542(19) . ?
C55 H55A 0.9600 . ?
C55 H55B 0.9600 . ?
C55 H55C 0.9600 . ?
C56 H56A 0.9700 . ?
C56 H56B 0.9700 . ?
C56 C57 1.456(2) . ?
F24A C46 1.274(11) . ?
C6 H6A 0.9600 . ?
C6 H6B 0.9600 . ?
C6 H6C 0.9600 . ?
C50 H50A 0.9700 . ?
C50 H50B 0.9700 . ?
C50 C51 1.503(12) . ?
C3 H3A 0.9600 . ?
C3 H3B 0.9600 . ?
C3 H3C 0.9600 . ?
F23A C46 1.273(11) . ?
C35 C37 1.421(18) . ?
C35 C36 1.494(18) . ?
C51 H51A 0.9600 . ?
C51 H51B 0.9600 . ?
C51 H51C 0.9600 . ?
C37 H37 0.9300 . ?
C57 H57A 0.9600 . ?
C57 H57B 0.9600 . ?
C57 H57C 0.9600 . ?
C53 H53A 0.9600 . ?
C53 H53B 0.9600 . ?
C53 H53C 0.9600 . ?
C46 F24B 1.274(11) . ?
C46 F23B 1.276(11) . ?
C46 F22B 1.272(11) . ?
C34 F5B 1.323(10) . ?
C34 F4B 1.323(10) . ?
C34 F5A 1.323(10) . ?
C34 F6A 1.332(10) . ?
C34 F4A 1.323(10) . ?
C39 F10A 1.338(10) . ?
C39 F11A 1.330(10) . ?
C39 F12A 1.327(10) . ?
C39 F12B 1.331(10) . ?
C39 F11B 1.330(11) . ?
C39 F10B 1.326(9) . ?
Cl1A C62 1.773(19) . ?
Cl3A C62 1.87(2) . ?
Cl2A C62 1.44(2) . ?
C62 H62 0.9800 . ?
C62 H62A 0.9800 . ?
C62 Cl2B 1.614(17) . ?
C62 Cl1B 2.20(3) . ?
C62 Cl3B 1.48(3) . ?
F10A F12A 1.51(4) . ?
F7A C36 1.329(10) . ?
F8B C36 1.325(10) . ?
F9B C36 1.323(10) . ?
C36 F8A 1.324(10) . ?
C36 F7B 1.325(10) . ?
C36 F9A 1.333(11) . ?
C58A H58A 0.9700 . ?
C58A H58B 0.9700 . ?
C58A C59A 1.451(10) . ?
C60A H60A 0.9700 . ?
C60A H60B 0.9700 . ?
C60A C61A 1.452(10) . ?
C61B H61A 0.9600 . ?
C61B H61B 0.9600 . ?
C61B H61C 0.9600 . ?
C61B C60B 1.455(10) . ?
C59A H59A 0.9600 . ?
C59A H59B 0.9600 . ?
C59A H59C 0.9600 . ?
C58B H58C 0.9700 . ?
C58B H58D 0.9700 . ?
C58B C59B 1.455(2) . ?
C59B H59D 0.9600 . ?
C59B H59E 0.9600 . ?
C59B H59F 0.9600 . ?
C61A H61D 0.9600 . ?
C61A H61E 0.9600 . ?
C61A H61F 0.9600 . ?
C60B H60C 0.9700 . ?
C60B H60D 0.9700 . ?

loop_
_geom_torsion_atom_site_label_1
_geom_torsion_atom_site_label_2
_geom_torsion_atom_site_label_3
_geom_torsion_atom_site_label_4
_geom_torsion
_geom_torsion_site_symmetry_1
_geom_torsion_site_symmetry_2
_geom_torsion_site_symmetry_3
_geom_torsion_site_symmetry_4
_geom_torsion_publ_flag
Ni2 O8 C20 C21 81.2(5) . . . . ?
Ni2 O8 C20 C19 -98.9(5) . . . . ?
Ni2 O9 N5 C23 61.8(5) . . . . ?
Ni2 O9 N5 C24 -119.1(4) . . . . ?
Ni2 O16 C43 C42 -10.7(8) . . . . ?
Ni2 O16 C43 C44 172.1(4) . . . . ?
Ni2 O18 C48 C49 170.2(5) . . . . ?
Ni2 O18 C48 C47 -9.9(10) . . . . ?
Ni2 O15 C40 C41 -171.7(5) . . . . ?
Ni2 O15 C40 C42 11.8(9) . . . . ?
Ni2 O17 C45 C47 6.4(12) . . . . ?
Ni2 O17 C45 C46 -173.4(8) . . . . ?
Ni1 O3 C13 C8 -79.2(5) . . . . ?
Ni1 O3 C13 C12 100.5(5) . . . . ?
Ni1 O1 N1 C7 -66.2(6) . . . . ?
Ni1 O1 N1 C1 118.3(4) . . . . ?
Ni1 O11 C30 C32 8.9(9) . . . . ?
Ni1 O11 C30 C31 -173.7(5) . . . . ?
Ni1 O14 C38 C37 7.4(14) . . . . ?
Ni1 O14 C38 C39 -178.9(6) . . . . ?
Ni1 O12 C33 C32 9.0(12) . . . . ?
Ni1 O12 C33 C34 -173.4(6) . . . . ?
Ni1 O13 C35 C37 -3.2(16) . . . . ?
Ni1 O13 C35 C36 172.5(7) . . . . ?
O9 N5 C23 N6 174.8(4) . . . . ?
O9 N5 C23 C21 0.4(7) . . . . ?
O9 N5 C24 C27 -160.5(4) . . . . ?
O9 N5 C24 C26 -41.1(6) . . . . ?
O9 N5 C24 C25 79.5(5) . . . . ?
O3 C13 C12 N3 2.2(8) . . . . ?
O3 C13 C12 C11 -178.0(5) . . . . ?
O16 C43 C42 C40 -2.6(10) . . . . ?
O16 C43 C44 F18A 160.0(13) . . . . ?
O16 C43 C44 F17A -93.1(14) . . . . ?
O16 C43 C44 F16A 20(2) . . . . ?
O16 C43 C44 F16B 73.8(17) . . . . ?
O16 C43 C44 F18B -176(2) . . . . ?
O16 C43 C44 F17B -50(2) . . . . ?
O2 N2 C7 N1 -177.1(5) . . . . ?
O2 N2 C7 C8 5.7(8) . . . . ?
O2 N2 C4 C1 166.1(5) . . . . ?
O2 N2 C4 C5 -79.5(6) . . . . ?
O2 N2 C4 C6 33.0(9) . . . . ?
O18 C48 C49 F21 48.1(10) . . . . ?
O18 C48 C49 F20 173.3(7) . . . . ?
O18 C48 C49 F19 -68.9(10) . . . . ?
O18 C48 C47 C45 0.9(14) . . . . ?
O15 C40 C41 F15A -98(3) . . . . ?
O15 C40 C41 F14A 57(2) . . . . ?
O15 C40 C41 F13A 176.2(10) . . . . ?
O15 C40 C41 F15B 129(4) . . . . ?
O15 C40 C41 F14B 13(2) . . . . ?
O15 C40 C41 F13B -64.1(14) . . . . ?
O15 C40 C42 C43 2.0(10) . . . . ?
N5 C24 C27 N6 -23.3(4) . . . . ?
N5 C24 C27 C29 87.4(5) . . . . ?
N5 C24 C27 C28 -141.9(5) . . . . ?
O1 N1 C7 N2 -168.1(4) . . . . ?
O1 N1 C7 C8 9.1(8) . . . . ?
O1 N1 C1 C4 157.9(5) . . . . ?
O1 N1 C1 C2 28.3(7) . . . . ?
O1 N1 C1 C3 -89.1(7) . . . . ?
N2 C4 C1 N1 19.3(6) . . . . ?
N2 C4 C1 C2 143.2(6) . . . . ?
N2 C4 C1 C3 -92.1(5) . . . . ?
O17 C45 C47 C48 1.1(15) . . . . ?
O17 C45 C46 F22A 71(3) . . . . ?
O17 C45 C46 F24A -169(4) . . . . ?
O17 C45 C46 F23A -63(2) . . . . ?
O17 C45 C46 F24B 148(3) . . . . ?
O17 C45 C46 F23B -105(5) . . . . ?
O17 C45 C46 F22B 21(3) . . . . ?
O11 C30 C32 C33 -4.6(13) . . . . ?
O11 C30 C31 F1B -156(2) . . . . ?
O11 C30 C31 F3B -25.7(16) . . . . ?
O11 C30 C31 F2B 92.7(14) . . . . ?
O11 C30 C31 F1A -75(3) . . . . ?
O11 C30 C31 F3A 61(2) . . . . ?
O11 C30 C31 F2A 176.8(19) . . . . ?
O10 N6 C23 N5 176.8(4) . . . . ?
O10 N6 C23 C21 -8.5(8) . . . . ?
O10 N6 C27 C24 -165.9(4) . . . . ?
O10 N6 C27 C29 76.1(6) . . . . ?
O10 N6 C27 C28 -43.9(7) . . . . ?
O5 N3 C12 C13 -146.1(5) . . . . ?
O5 N3 C12 C11 34.1(7) . . . . ?
O4 N3 C12 C13 34.8(7) . . . . ?
O4 N3 C12 C11 -145.1(5) . . . . ?
C9 C8 C7 N2 46.1(7) . . . . ?
C9 C8 C7 N1 -130.6(5) . . . . ?
C9 C8 C13 O3 -179.5(5) . . . . ?
C9 C8 C13 C12 0.7(7) . . . . ?
C9 C10 C11 C12 -1.0(8) . . . . ?
C9 C10 C14 C17 -128.0(5) . . . . ?
C9 C10 C14 C15 110.7(6) . . . . ?
C9 C10 C14 C16 -9.7(8) . . . . ?
C21 C22 C17 C18 -0.1(7) . . . . ?
C21 C22 C17 C14 -179.9(5) . . . . ?
C8 C9 C10 C11 3.5(8) . . . . ?
C8 C9 C10 C14 -174.9(5) . . . . ?
C8 C13 C12 N3 -178.1(4) . . . . ?
C8 C13 C12 C11 1.8(7) . . . . ?
C23 N5 C24 C27 18.7(5) . . . . ?
C23 N5 C24 C26 138.1(5) . . . . ?
C23 N5 C24 C25 -101.3(5) . . . . ?
C23 N6 C27 C24 23.9(5) . . . . ?
C23 N6 C27 C29 -94.1(5) . . . . ?
C23 N6 C27 C28 145.8(5) . . . . ?
C23 C21 C20 O8 -5.7(7) . . . . ?
C23 C21 C20 C19 174.4(4) . . . . ?
C23 C21 C22 C17 -174.3(4) . . . . ?
N4 C19 C20 O8 3.0(7) . . . . ?
N4 C19 C20 C21 -177.1(5) . . . . ?
N4 C19 C18 C17 178.7(5) . . . . ?
C20 C21 C23 N5 -51.9(7) . . . . ?
C20 C21 C23 N6 134.5(5) . . . . ?
C20 C21 C22 C17 1.7(7) . . . . ?
C20 C19 C18 C17 1.6(8) . . . . ?
C10 C9 C8 C7 175.9(5) . . . . ?
C10 C9 C8 C13 -3.5(8) . . . . ?
C10 C11 C12 N3 178.2(5) . . . . ?
C10 C11 C12 C13 -1.7(8) . . . . ?
C7 N2 C4 C1 -17.3(6) . . . . ?
C7 N2 C4 C5 97.1(5) . . . . ?
C7 N2 C4 C6 -150.4(6) . . . . ?
C7 N1 C1 C4 -18.2(6) . . . . ?
C7 N1 C1 C2 -147.8(6) . . . . ?
C7 N1 C1 C3 94.8(6) . . . . ?
C7 C8 C13 O3 1.2(7) . . . . ?
C7 C8 C13 C12 -178.6(4) . . . . ?
C13 C8 C7 N2 -134.5(5) . . . . ?
C13 C8 C7 N1 48.8(7) . . . . ?
C22 C21 C23 N5 124.2(5) . . . . ?
C22 C21 C23 N6 -49.4(6) . . . . ?
C22 C21 C20 O8 178.4(4) . . . . ?
C22 C21 C20 C19 -1.5(6) . . . . ?
C22 C17 C18 C19 -1.5(7) . . . . ?
C22 C17 C14 C10 -133.7(5) . . . . ?
C22 C17 C14 C15 -14.5(7) . . . . ?
C22 C17 C14 C16 105.6(6) . . . . ?
O7 N4 C19 C20 -26.8(8) . . . . ?
O7 N4 C19 C18 156.0(6) . . . . ?
C11 C10 C14 C17 53.6(7) . . . . ?
C11 C10 C14 C15 -67.7(6) . . . . ?
C11 C10 C14 C16 171.8(6) . . . . ?
O14 C38 C37 C35 -1(2) . . . . ?
O14 C38 C39 F10A 167.2(15) . . . . ?
O14 C38 C39 F11A -37.2(19) . . . . ?
O14 C38 C39 F12A 94(3) . . . . ?
O14 C38 C39 F12B 72(2) . . . . ?
O14 C38 C39 F11B -15(3) . . . . ?
O14 C38 C39 F10B -140.0(14) . . . . ?
O12 C33 C34 F6B -66.2(12) . . . . ?
O12 C33 C34 F5B 61(3) . . . . ?
O12 C33 C34 F4B -165.6(18) . . . . ?
O12 C33 C34 F5A 93(2) . . . . ?
O12 C33 C34 F6A -9(3) . . . . ?
O12 C33 C34 F4A -177.9(19) . . . . ?
C24 N5 C23 N6 -4.3(5) . . . . ?
C24 N5 C23 C21 -178.8(4) . . . . ?
C18 C19 C20 O8 -180.0(4) . . . . ?
C18 C19 C20 C21 0.0(7) . . . . ?
C18 C17 C14 C10 46.5(7) . . . . ?
C18 C17 C14 C15 165.7(5) . . . . ?
C18 C17 C14 C16 -74.3(6) . . . . ?
O13 C35 C37 C38 -1(2) . . . . ?
O13 C35 C36 F7A -98(2) . . . . ?
O13 C35 C36 F8B 137(3) . . . . ?
O13 C35 C36 F9B -152.2(15) . . . . ?
O13 C35 C36 F8A 94(2) . . . . ?
O13 C35 C36 F7B -35(2) . . . . ?
O13 C35 C36 F9A 32(2) . . . . ?
C27 N6 C23 N5 -13.3(6) . . . . ?
C27 N6 C23 C21 161.3(4) . . . . ?
C14 C10 C11 C12 177.5(5) . . . . ?
C14 C17 C18 C19 178.4(5) . . . . ?
O6 N4 C19 C20 151.3(6) . . . . ?
O6 N4 C19 C18 -25.9(8) . . . . ?
C49 C48 C47 C45 -179.1(8) . . . . ?
C4 N2 C7 N1 6.5(6) . . . . ?
C4 N2 C7 C8 -170.7(5) . . . . ?
C26 C24 C27 N6 -139.4(4) . . . . ?
C26 C24 C27 C29 -28.7(6) . . . . ?
C26 C24 C27 C28 102.0(6) . . . . ?
C30 C32 C33 O12 -5.5(14) . . . . ?
C30 C32 C33 C34 177.0(8) . . . . ?
C41 C40 C42 C43 -174.4(6) . . . . ?
C1 N1 C7 N2 7.8(6) . . . . ?
C1 N1 C7 C8 -175.0(5) . . . . ?
C42 C43 C44 F18A -17.5(15) . . . . ?
C42 C43 C44 F17A 89.4(13) . . . . ?
C42 C43 C44 F16A -158(2) . . . . ?
C42 C43 C44 F16B -103.8(17) . . . . ?
C42 C43 C44 F18B 7(2) . . . . ?
C42 C43 C44 F17B 132(2) . . . . ?
C42 C40 C41 F15A 79(3) . . . . ?
C42 C40 C41 F14A -126(2) . . . . ?
C42 C40 C41 F13A -6.9(13) . . . . ?
C42 C40 C41 F15B -54(4) . . . . ?
C42 C40 C41 F14B -171(2) . . . . ?
C42 C40 C41 F13B 112.7(14) . . . . ?
C25 C24 C27 N6 91.1(5) . . . . ?
C25 C24 C27 C29 -158.1(5) . . . . ?
C25 C24 C27 C28 -27.4(6) . . . . ?
C44 C43 C42 C40 174.5(6) . . . . ?
C32 C30 C31 F1B 22(3) . . . . ?
C32 C30 C31 F3B 151.9(14) . . . . ?
C32 C30 C31 F2B -89.7(15) . . . . ?
C32 C30 C31 F1A 102(3) . . . . ?
C32 C30 C31 F3A -121(2) . . . . ?
C32 C30 C31 F2A -6(2) . . . . ?
C32 C33 C34 F6B 111.6(11) . . . . ?
C32 C33 C34 F5B -121(2) . . . . ?
C32 C33 C34 F4B 12(2) . . . . ?
C32 C33 C34 F5A -90(2) . . . . ?
C32 C33 C34 F6A 169(3) . . . . ?
C32 C33 C34 F4A 0(2) . . . . ?
C54 N7 C52 C53 -61.8(10) . . . . ?
C54 N7 C50 C51 -171.1(9) . . . . ?
C31 C30 C32 C33 178.3(8) . . . . ?
C47 C48 C49 F21 -131.8(9) . . . . ?
C47 C48 C49 F20 -6.7(12) . . . . ?
C47 C48 C49 F19 111.1(9) . . . . ?
C47 C45 C46 F22A -109(3) . . . . ?
C47 C45 C46 F24A 11(5) . . . . ?
C47 C45 C46 F23A 117(2) . . . . ?
C47 C45 C46 F24B -32(3) . . . . ?
C47 C45 C46 F23B 75(5) . . . . ?
C47 C45 C46 F22B -159(2) . . . . ?
C52 N7 C54 C55 -58.0(10) . . . . ?
C52 N7 C50 C51 61.1(11) . . . . ?
C5 C4 C1 N1 -90.7(5) . . . . ?
C5 C4 C1 C2 33.2(8) . . . . ?
C5 C4 C1 C3 157.9(5) . . . . ?
C38 C39 F10A F12A -108(4) . . . . ?
C38 C39 F12A F10A 99.5(18) . . . . ?
C56 N8 C58A C59A 174(3) . . . . ?
C56 N8 C60A C61A -86(5) . . . . ?
C56 N8 C58B C59B -53(3) . . . . ?
C56 N8 C60B C61B 62(3) . . . . ?
C6 C4 C1 N1 146.3(6) . . . . ?
C6 C4 C1 C2 -89.8(9) . . . . ?
C6 C4 C1 C3 34.9(8) . . . . ?
C50 N7 C54 C55 173.2(8) . . . . ?
C50 N7 C52 C53 62.0(10) . . . . ?
C37 C38 C39 F10A -18.6(19) . . . . ?
C37 C38 C39 F11A 137.1(19) . . . . ?
C37 C38 C39 F12A -92(3) . . . . ?
C37 C38 C39 F12B -114(2) . . . . ?
C37 C38 C39 F11B 159(3) . . . . ?
C37 C38 C39 F10B 34.2(18) . . . . ?
C37 C35 C36 F7A 78(2) . . . . ?
C37 C35 C36 F8B -47(3) . . . . ?
C37 C35 C36 F9B 23.8(19) . . . . ?
C37 C35 C36 F8A -90(2) . . . . ?
C37 C35 C36 F7B 141(2) . . . . ?
C37 C35 C36 F9A -152(2) . . . . ?
C46 C45 C47 C48 -179.1(10) . . . . ?
C39 C38 C37 C35 -174.6(11) . . . . ?
F11B C39 F10A F12A 76(6) . . . . ?
F11B C39 F12A F10A -143(3) . . . . ?
C36 C35 C37 C38 -177.2(11) . . . . ?
C58A N8 C56 C57 -179.0(15) . . . . ?
C58A N8 C60A C61A 173(4) . . . . ?
C60A N8 C56 C57 72.3(19) . . . . ?
C60A N8 C58A C59A -58(4) . . . . ?
C58B N8 C56 C57 -172.7(13) . . . . ?
C58B N8 C60B C61B -81(3) . . . . ?
C60B N8 C56 C57 47.6(14) . . . . ?
C60B N8 C58B C59B 86(3) . . . . ?

loop_
_exptl_oxdiff_crystal_face_indexfrac_h
_exptl_oxdiff_crystal_face_indexfrac_k
_exptl_oxdiff_crystal_face_indexfrac_l
_exptl_oxdiff_crystal_face_x
_exptl_oxdiff_crystal_face_y
_exptl_oxdiff_crystal_face_z
-2.0000 1.0000 2.0000 0.0147 0.0727 0.1071
2.0000 -1.0000 -2.0000 -0.0147 -0.0727 -0.1071
1.0000 -1.0000 2.0000 -0.0182 -0.0869 0.0476
-1.0000 1.0000 -2.0000 0.0182 0.0869 -0.0476
-1.0000 -0.0000 -2.0000 -0.0021 0.0861 -0.0481
1.3842 49.0957 -0.4908 0.9995 -0.0265 -0.0161
0.0000 -1.0000 -0.0000 -0.0203 -0.0008 -0.0006
